data_4335185
loop_
_publ_author_name
'Christopher J. Whiteoak'
'James D. Nobbs'
'Evgeny Kiryushchenkov'
'Sandro Pagano'
'Andrew J.P. White'
'George J.P. Britovsek'

_publ_section_title
;
 Tri(pyridylmethyl)phosphine: The Elusive Congener of TPA Shows
 Surprisingly Different Coordination Behavior
;
_journal_name_full 'Inorganic Chemistry'
_journal_page_first 7000
_journal_page_last 7009
_journal_paper_doi 10.1021/ic4005196
_journal_volume 52
_journal_year 2013
_chemical_formula_moiety 'C36 H42 Fe N12 P2, 2(Cl4 Fe)'
_chemical_formula_sum 'C36 H42 Cl8 Fe3 N12 P2'
_chemical_formula_weight 1155.91
_chemical_name_systematic
; 
 ? 
;
_space_group_IT_number 14
_symmetry_cell_setting monoclinic
_symmetry_space_group_name_Hall '-P 2yn'
_symmetry_space_group_name_H-M 'P 1 21/n 1'
_atom_sites_solution_hydrogens geom
_atom_sites_solution_primary direct
_atom_sites_solution_secondary difmap
_audit_creation_method SHELXL-97
_cell_angle_alpha 90.00
_cell_angle_beta 104.3814(9)
_cell_angle_gamma 90.00
_cell_formula_units_Z 16
_cell_length_a 21.5022(2)
_cell_length_b 32.0677(2)
_cell_length_c 29.0228(2)
_cell_measurement_reflns_used 55951
_cell_measurement_temperature 173
_cell_measurement_theta_max 32.0963
_cell_measurement_theta_min 4.1065
_cell_volume 19384.9(3)
_computing_cell_refinement 'CrysAlis RED, Oxford Diffraction Ltd'
_computing_data_collection 'CrysAlis CCD, Oxford Diffraction Ltd'
_computing_data_reduction 'CrysAlis RED, Oxford Diffraction Ltd'
_computing_molecular_graphics 'Bruker SHELXTL'
_computing_publication_material 'Bruker SHELXTL'
_computing_structure_refinement 'SHELXL-97 (Sheldrick, 1997)'
_computing_structure_solution 'SHELXS-97 (Sheldrick, 1990)'
_diffrn_ambient_temperature 173
_diffrn_detector_area_resol_mean 15.9863
_diffrn_measured_fraction_theta_full 0.986
_diffrn_measured_fraction_theta_max 0.923
_diffrn_measurement_device_type 'OD Xcalibur 3'
_diffrn_measurement_method 'omega scans'
_diffrn_radiation_monochromator graphite
_diffrn_radiation_source 'Enhance (Mo) x-ray Source'
_diffrn_radiation_type MoK\a
_diffrn_radiation_wavelength 0.71073
_diffrn_reflns_av_R_equivalents 0.0508
_diffrn_reflns_av_sigmaI/netI 0.0502
_diffrn_reflns_limit_h_max 31
_diffrn_reflns_limit_h_min -31
_diffrn_reflns_limit_k_max 44
_diffrn_reflns_limit_k_min -46
_diffrn_reflns_limit_l_max 42
_diffrn_reflns_limit_l_min -40
_diffrn_reflns_number 272409
_diffrn_reflns_theta_full 31.00
_diffrn_reflns_theta_max 32.17
_diffrn_reflns_theta_min 4.11
_exptl_absorpt_coefficient_mu 1.435
_exptl_absorpt_correction_T_max 0.925
_exptl_absorpt_correction_T_min 0.679
_exptl_absorpt_correction_type analytical
_exptl_absorpt_process_details
; 
CrysAlisPro, Agilent Technologies, 
Version 1.171.35.21 (release 20-01-2012 CrysAlis171 .NET) 
(compiled Jan 23 2012,18:06:46) 
Analytical numeric absorption correction using a multifaceted crystal 
model based on expressions derived by R.C. Clark & J.S. Reid. 
(Clark, R. C. & Reid, J. S. (1995). Acta Cryst. A51, 887-897) 
;
_exptl_crystal_colour Red
_exptl_crystal_density_diffrn 1.584
_exptl_crystal_description 'platy needles'
_exptl_crystal_F_000 9376
_exptl_crystal_size_max 0.37
_exptl_crystal_size_mid 0.28
_exptl_crystal_size_min 0.06
_refine_diff_density_max 3.071
_refine_diff_density_min -1.478
_refine_diff_density_rms 0.102
_refine_ls_extinction_method none
_refine_ls_goodness_of_fit_ref 1.107
_refine_ls_hydrogen_treatment constr
_refine_ls_matrix_type full
_refine_ls_number_parameters 2273
_refine_ls_number_reflns 62969
_refine_ls_number_restraints 530
_refine_ls_restrained_S_all 1.154
_refine_ls_R_factor_all 0.1181
_refine_ls_R_factor_gt 0.0626
_refine_ls_shift/su_max 0.003
_refine_ls_shift/su_mean 0.000
_refine_ls_structure_factor_coef Fsqd
_refine_ls_weighting_details 'calc w=1/[\s^2^(Fo^2^)+(0.0779P)^2^+17.3175P] where P=(Fo^2^+2Fc^2^)/3'
_refine_ls_weighting_scheme calc
_refine_ls_wR_factor_gt 0.1607
_refine_ls_wR_factor_ref 0.1811
_reflns_number_gt 38913
_reflns_number_total 62969
_reflns_threshold_expression >2sigma(I)
_cod_data_source_file ic4005196_si_002_4.cif
_cod_data_source_block '[Fe(TPAMP)2](FeCl4)2'
_cod_database_code 4335185

loop_
_symmetry_equiv_pos_as_xyz
'x, y, z'
'-x+1/2, y+1/2, -z+1/2'
'-x, -y, -z'
'x-1/2, -y-1/2, z-1/2'

loop_
_atom_site_label
_atom_site_type_symbol
_atom_site_fract_x
_atom_site_fract_y
_atom_site_fract_z
_atom_site_U_iso_or_equiv
_atom_site_adp_type
_atom_site_occupancy
_atom_site_symmetry_multiplicity
_atom_site_calc_flag
_atom_site_refinement_flags
_atom_site_disorder_assembly
_atom_site_disorder_group
Fe1A Fe 0.72023(2) 0.564711(13) 0.489966(14) 0.02222(9) Uani 1 1 d . . .
P1A P 0.77521(4) 0.57559(2) 0.44045(3) 0.02261(15) Uani 1 1 d . . .
P2A P 0.78190(5) 0.58621(3) 0.55398(3) 0.03201(19) Uani 1 1 d . . .
N1A N 0.74632(12) 0.62124(8) 0.41527(9) 0.0256(5) Uani 1 1 d . . .
C2A C 0.69640(15) 0.63910(10) 0.43087(10) 0.0249(6) Uani 1 1 d . . .
N3A N 0.67916(12) 0.61942(8) 0.46703(9) 0.0247(5) Uani 1 1 d . . .
C4A C 0.63074(17) 0.63688(11) 0.48242(13) 0.0338(7) Uani 1 1 d . . .
H4AA H 0.6179 0.6236 0.5078 0.041 Uiso 1 1 calc R . .
C5A C 0.59890(19) 0.67257(12) 0.46381(14) 0.0393(8) Uani 1 1 d . . .
H5AA H 0.5651 0.6834 0.4761 0.047 Uiso 1 1 calc R . .
C6A C 0.61693(18) 0.69242(11) 0.42694(13) 0.0344(7) Uani 1 1 d . . .
H6AA H 0.5960 0.7172 0.4134 0.041 Uiso 1 1 calc R . .
C7A C 0.66601(16) 0.67544(10) 0.41032(11) 0.0289(6) Uani 1 1 d . . .
H7AA H 0.6792 0.6884 0.3849 0.035 Uiso 1 1 calc R . .
C8A C 0.76129(18) 0.63758(11) 0.37184(12) 0.0339(7) Uani 1 1 d . . .
H8A1 H 0.7221 0.6382 0.3460 0.051 Uiso 1 1 calc R . .
H8A2 H 0.7931 0.6195 0.3629 0.051 Uiso 1 1 calc R . .
H8A3 H 0.7786 0.6659 0.3778 0.051 Uiso 1 1 calc R . .
N11A N 0.74917(13) 0.53857(9) 0.39788(9) 0.0270(5) Uani 1 1 d . . .
C12A C 0.68512(15) 0.52870(10) 0.39308(11) 0.0253(6) Uani 1 1 d . . .
N13A N 0.65949(12) 0.54182(8) 0.42898(8) 0.0224(5) Uani 1 1 d . . .
C14A C 0.59524(16) 0.54019(11) 0.42176(12) 0.0310(7) Uani 1 1 d . . .
H14A H 0.5765 0.5524 0.4449 0.037 Uiso 1 1 calc R . .
C15A C 0.55521(18) 0.52172(13) 0.38263(13) 0.0386(8) Uani 1 1 d . . .
H15A H 0.5101 0.5211 0.3789 0.046 Uiso 1 1 calc R . .
C16A C 0.5829(2) 0.50405(13) 0.34888(13) 0.0421(9) Uani 1 1 d . . .
H16A H 0.5569 0.4895 0.3225 0.050 Uiso 1 1 calc R . .
C17A C 0.64796(18) 0.50760(11) 0.35347(12) 0.0353(7) Uani 1 1 d . . .
H17A H 0.6672 0.4960 0.3303 0.042 Uiso 1 1 calc R . .
C18A C 0.77980(18) 0.52589(12) 0.36036(13) 0.0371(8) Uani 1 1 d . . .
H18A H 0.7824 0.4954 0.3596 0.056 Uiso 1 1 calc R . .
H18B H 0.8231 0.5377 0.3668 0.056 Uiso 1 1 calc R . .
H18C H 0.7544 0.5360 0.3296 0.056 Uiso 1 1 calc R . .
N21A N 0.85359(13) 0.58141(9) 0.44337(11) 0.0318(6) Uani 1 1 d . . .
C22A C 0.89417(16) 0.54690(12) 0.44560(15) 0.0411(9) Uani 1 1 d . . .
N23A N 0.87352(16) 0.51160(11) 0.46026(14) 0.0479(8) Uani 1 1 d . . .
C24A C 0.9076(2) 0.47748(15) 0.4585(2) 0.0721(17) Uani 1 1 d . . .
H24A H 0.8919 0.4518 0.4673 0.087 Uiso 1 1 calc R . .
C25A C 0.9645(3) 0.47708(18) 0.4447(3) 0.093(2) Uani 1 1 d U . .
H25A H 0.9886 0.4522 0.4454 0.112 Uiso 1 1 calc R . .
C26A C 0.9848(2) 0.51403(18) 0.4297(3) 0.090(2) Uani 1 1 d U . .
H26A H 1.0228 0.5147 0.4187 0.107 Uiso 1 1 calc R . .
C27A C 0.9510(2) 0.55002(15) 0.4306(2) 0.0684(16) Uani 1 1 d . . .
H27C H 0.9655 0.5760 0.4214 0.082 Uiso 1 1 calc R . .
C28A C 0.88425(18) 0.62259(12) 0.45045(15) 0.0413(8) Uani 1 1 d . . .
H28A H 0.9231 0.6212 0.4766 0.062 Uiso 1 1 calc R . .
H28B H 0.8544 0.6429 0.4583 0.062 Uiso 1 1 calc R . .
H28C H 0.8957 0.6312 0.4212 0.062 Uiso 1 1 calc R . .
N31A N 0.81201(19) 0.54131(11) 0.58092(11) 0.0516(10) Uani 1 1 d . . .
C32A C 0.79926(19) 0.50505(11) 0.55425(13) 0.0388(8) Uani 1 1 d . . .
N33A N 0.75783(13) 0.50845(9) 0.51112(10) 0.0283(5) Uani 1 1 d . . .
C34A C 0.74475(18) 0.47296(11) 0.48588(13) 0.0341(7) Uani 1 1 d . . .
H34A H 0.7155 0.4745 0.4554 0.041 Uiso 1 1 calc R . .
C35A C 0.7705(2) 0.43470(12) 0.50082(16) 0.0453(9) Uani 1 1 d . . .
H35A H 0.7585 0.4106 0.4816 0.054 Uiso 1 1 calc R . .
C36A C 0.8142(2) 0.43205(13) 0.54426(17) 0.0501(11) Uani 1 1 d . . .
H36A H 0.8343 0.4062 0.5550 0.060 Uiso 1 1 calc R . .
C37A C 0.8283(2) 0.46704(13) 0.57179(16) 0.0506(11) Uani 1 1 d . . .
H37A H 0.8573 0.4657 0.6023 0.061 Uiso 1 1 calc R . .
C38A C 0.8381(3) 0.53779(17) 0.63275(16) 0.087(2) Uani 1 1 d U . .
H38A H 0.8131 0.5173 0.6456 0.130 Uiso 1 1 calc R . .
H38B H 0.8356 0.5650 0.6476 0.130 Uiso 1 1 calc R . .
H38C H 0.8830 0.5288 0.6395 0.130 Uiso 1 1 calc R . .
N41A N 0.73212(18) 0.60288(10) 0.58718(11) 0.0448(8) Uani 1 1 d . . .
C42A C 0.6771(2) 0.57892(12) 0.57895(12) 0.0373(8) Uani 1 1 d . . .
N43A N 0.66517(14) 0.55508(9) 0.53882(9) 0.0293(6) Uani 1 1 d . . .
C44A C 0.61823(17) 0.52617(11) 0.53274(12) 0.0331(7) Uani 1 1 d . . .
H44A H 0.6130 0.5073 0.5069 0.040 Uiso 1 1 calc R . .
C45A C 0.5775(2) 0.52296(14) 0.56248(15) 0.0469(10) Uani 1 1 d . . .
H45A H 0.5447 0.5024 0.5570 0.056 Uiso 1 1 calc R . .
C46A C 0.5853(2) 0.55030(15) 0.60052(15) 0.0530(11) Uani 1 1 d . . .
H46A H 0.5559 0.5499 0.6201 0.064 Uiso 1 1 calc R . .
C47A C 0.6358(2) 0.57797(14) 0.60973(14) 0.0495(10) Uani 1 1 d . . .
H47A H 0.6427 0.5961 0.6364 0.059 Uiso 1 1 calc R . .
C48A C 0.7467(3) 0.63170(17) 0.62795(16) 0.0721(17) Uani 1 1 d . . .
H48A H 0.7122 0.6523 0.6244 0.108 Uiso 1 1 calc R . .
H48B H 0.7873 0.6461 0.6291 0.108 Uiso 1 1 calc R . .
H48C H 0.7505 0.6160 0.6574 0.108 Uiso 1 1 calc R . .
N51A N 0.84823(15) 0.61677(10) 0.56876(11) 0.0397(7) Uani 1 1 d . . .
C52A C 0.84110(17) 0.65834(11) 0.55352(12) 0.0317(7) Uani 1 1 d . . .
N53A N 0.78085(14) 0.66882(9) 0.53331(10) 0.0324(6) Uani 1 1 d . . .
C54A C 0.76943(18) 0.70753(11) 0.51646(12) 0.0343(7) Uani 1 1 d . . .
H54A H 0.7263 0.7152 0.5019 0.041 Uiso 1 1 calc R . .
C55A C 0.8168(2) 0.73698(12) 0.51899(12) 0.0375(8) Uani 1 1 d . . .
H55A H 0.8068 0.7642 0.5062 0.045 Uiso 1 1 calc R . .
C56A C 0.8790(2) 0.72572(12) 0.54067(14) 0.0409(8) Uani 1 1 d . . .
H56A H 0.9127 0.7454 0.5435 0.049 Uiso 1 1 calc R . .
C57A C 0.89245(19) 0.68628(12) 0.55818(14) 0.0392(8) Uani 1 1 d . . .
H57A H 0.9352 0.6781 0.5730 0.047 Uiso 1 1 calc R . .
C58A C 0.9139(2) 0.60000(14) 0.5827(2) 0.0632(14) Uani 1 1 d . . .
H58A H 0.9394 0.6119 0.5622 0.095 Uiso 1 1 calc R . .
H58B H 0.9126 0.5696 0.5793 0.095 Uiso 1 1 calc R . .
H58C H 0.9336 0.6073 0.6159 0.095 Uiso 1 1 calc R . .
Fe1B Fe 0.69319(2) 0.325810(14) 0.228543(15) 0.02391(9) Uani 1 1 d . . .
P1B P 0.76260(4) 0.33940(3) 0.29162(3) 0.02519(16) Uani 1 1 d . . .
P2B P 0.74670(4) 0.33600(3) 0.17822(3) 0.02930(17) Uani 1 1 d . . .
N1B N 0.78664(14) 0.29119(9) 0.31257(10) 0.0314(6) Uani 1 1 d . . .
C2B C 0.76226(18) 0.25755(10) 0.28412(12) 0.0313(7) Uani 1 1 d . . .
N3B N 0.71882(14) 0.26654(8) 0.24299(9) 0.0277(5) Uani 1 1 d . . .
C4B C 0.69346(19) 0.23426(11) 0.21505(13) 0.0372(8) Uani 1 1 d . . .
H4BA H 0.6627 0.2401 0.1861 0.045 Uiso 1 1 calc R . .
C5B C 0.7096(2) 0.19301(11) 0.22601(14) 0.0427(9) Uani 1 1 d . . .
H5BA H 0.6900 0.1712 0.2054 0.051 Uiso 1 1 calc R . .
C6B C 0.7547(2) 0.18452(11) 0.26741(15) 0.0461(10) Uani 1 1 d . . .
H6BA H 0.7678 0.1566 0.2755 0.055 Uiso 1 1 calc R . .
C7B C 0.7808(2) 0.21669(12) 0.29701(14) 0.0426(9) Uani 1 1 d . . .
H7BA H 0.8113 0.2112 0.3262 0.051 Uiso 1 1 calc R . .
C8B C 0.8197(2) 0.28395(14) 0.36273(13) 0.0505(11) Uani 1 1 d . . .
H8B1 H 0.7927 0.2666 0.3777 0.076 Uiso 1 1 calc R . .
H8B2 H 0.8279 0.3107 0.3794 0.076 Uiso 1 1 calc R . .
H8B3 H 0.8606 0.2697 0.3646 0.076 Uiso 1 1 calc R . .
N11B N 0.71988(14) 0.35764(9) 0.32928(9) 0.0303(6) Uani 1 1 d . . .
C12B C 0.66073(17) 0.33808(11) 0.32119(11) 0.0306(7) Uani 1 1 d . . .
N13B N 0.64087(13) 0.31788(9) 0.27874(9) 0.0276(5) Uani 1 1 d . . .
C14B C 0.58827(18) 0.29360(12) 0.27178(13) 0.0367(8) Uani 1 1 d . . .
H14B H 0.5770 0.2771 0.2437 0.044 Uiso 1 1 calc R . .
C15B C 0.5501(2) 0.29150(15) 0.30329(15) 0.0478(10) Uani 1 1 d . . .
H15B H 0.5126 0.2747 0.2968 0.057 Uiso 1 1 calc R . .
C16B C 0.5679(2) 0.31462(15) 0.34467(15) 0.0497(10) Uani 1 1 d . . .
H16B H 0.5414 0.3146 0.3664 0.060 Uiso 1 1 calc R . .
C17B C 0.6233(2) 0.33749(13) 0.35463(13) 0.0416(9) Uani 1 1 d . . .
H17B H 0.6363 0.3527 0.3835 0.050 Uiso 1 1 calc R . .
C18B C 0.7435(2) 0.38293(13) 0.37244(13) 0.0425(9) Uani 1 1 d . . .
H18D H 0.7122 0.4048 0.3738 0.064 Uiso 1 1 calc R . .
H18E H 0.7846 0.3957 0.3716 0.064 Uiso 1 1 calc R . .
H18F H 0.7494 0.3651 0.4006 0.064 Uiso 1 1 calc R . .
N21B N 0.83353(14) 0.36491(9) 0.30544(11) 0.0342(6) Uani 1 1 d . . .
C22B C 0.83399(19) 0.40771(11) 0.29560(14) 0.0371(8) Uani 1 1 d . . .
N23B N 0.77659(16) 0.42357(10) 0.27525(11) 0.0383(7) Uani 1 1 d . . .
C24B C 0.7738(2) 0.46391(12) 0.26305(15) 0.0469(10) Uani 1 1 d . . .
H24B H 0.7328 0.4755 0.2489 0.056 Uiso 1 1 calc R . .
C25B C 0.8256(3) 0.48942(13) 0.26952(19) 0.0591(13) Uani 1 1 d . . .
H25B H 0.8217 0.5175 0.2588 0.071 Uiso 1 1 calc R . .
C26B C 0.8842(3) 0.47269(16) 0.2924(2) 0.0751(18) Uani 1 1 d . . .
H26B H 0.9213 0.4899 0.2989 0.090 Uiso 1 1 calc R . .
C27B C 0.8898(2) 0.43178(15) 0.3059(2) 0.0629(14) Uani 1 1 d . . .
H27D H 0.9301 0.4202 0.3216 0.075 Uiso 1 1 calc R . .
C28B C 0.89500(18) 0.34235(13) 0.31103(15) 0.0434(9) Uani 1 1 d . . .
H28D H 0.9181 0.3536 0.2886 0.065 Uiso 1 1 calc R . .
H28E H 0.8864 0.3126 0.3046 0.065 Uiso 1 1 calc R . .
H28F H 0.9212 0.3459 0.3436 0.065 Uiso 1 1 calc R . .
N31B N 0.72005(15) 0.38325(10) 0.15570(11) 0.0377(7) Uani 1 1 d . . .
C32B C 0.67680(17) 0.40371(11) 0.17634(12) 0.0323(7) Uani 1 1 d . . .
N33B N 0.66076(13) 0.38379(9) 0.21272(9) 0.0271(5) Uani 1 1 d . . .
C34B C 0.62012(17) 0.40374(11) 0.23411(12) 0.0320(7) Uani 1 1 d . . .
H34B H 0.6080 0.3901 0.2596 0.038 Uiso 1 1 calc R . .
C35B C 0.59548(19) 0.44254(12) 0.22105(14) 0.0387(8) Uani 1 1 d . . .
H35B H 0.5682 0.4557 0.2378 0.046 Uiso 1 1 calc R . .
C36B C 0.6109(2) 0.46228(12) 0.18306(14) 0.0415(9) Uani 1 1 d . . .
H36B H 0.5937 0.4889 0.1728 0.050 Uiso 1 1 calc R . .
C37B C 0.6516(2) 0.44270(12) 0.16042(14) 0.0420(9) Uani 1 1 d . . .
H37B H 0.6626 0.4556 0.1340 0.050 Uiso 1 1 calc R . .
C38B C 0.7284(3) 0.39847(16) 0.10975(16) 0.0589(13) Uani 1 1 d . . .
H38D H 0.6868 0.3983 0.0863 0.088 Uiso 1 1 calc R . .
H38E H 0.7584 0.3803 0.0988 0.088 Uiso 1 1 calc R . .
H38F H 0.7455 0.4269 0.1135 0.088 Uiso 1 1 calc R . .
N41B N 0.71468(15) 0.30247(11) 0.13316(10) 0.0387(7) Uani 1 1 d . . .
C42B C 0.64920(19) 0.29918(13) 0.12725(12) 0.0390(8) Uani 1 1 d . . .
N43B N 0.62687(14) 0.31091(9) 0.16550(9) 0.0308(6) Uani 1 1 d . . .
C44B C 0.56323(18) 0.31440(13) 0.15913(13) 0.0393(8) Uani 1 1 d . . .
H44B H 0.5475 0.3248 0.1847 0.047 Uiso 1 1 calc R . .
C45B C 0.5193(2) 0.30376(17) 0.11760(15) 0.0550(11) Uani 1 1 d . . .
H45B H 0.4745 0.3072 0.1144 0.066 Uiso 1 1 calc R . .
C46B C 0.5422(2) 0.28801(18) 0.08088(15) 0.0625(13) Uani 1 1 d . . .
H46B H 0.5131 0.2782 0.0528 0.075 Uiso 1 1 calc R . .
C47B C 0.6074(2) 0.28642(15) 0.08475(14) 0.0521(11) Uani 1 1 d . . .
H47B H 0.6235 0.2768 0.0590 0.063 Uiso 1 1 calc R . .
C48B C 0.7438(2) 0.28941(17) 0.09488(14) 0.0558(12) Uani 1 1 d . . .
H48D H 0.7364 0.2595 0.0888 0.084 Uiso 1 1 calc R . .
H48E H 0.7901 0.2949 0.1043 0.084 Uiso 1 1 calc R . .
H48F H 0.7245 0.3051 0.0659 0.084 Uiso 1 1 calc R . .
N51B N 0.82562(15) 0.33955(10) 0.17984(11) 0.0355(6) Uani 1 1 d . . .
C52B C 0.86438(18) 0.30371(12) 0.18928(12) 0.0344(7) Uani 1 1 d . . .
N53B N 0.83412(15) 0.26982(10) 0.19911(11) 0.0386(7) Uani 1 1 d . . .
C54B C 0.8682(2) 0.23441(13) 0.20789(14) 0.0426(9) Uani 1 1 d . . .
H54B H 0.8470 0.2099 0.2143 0.051 Uiso 1 1 calc R . .
C55B C 0.9313(2) 0.23150(14) 0.20815(16) 0.0495(10) Uani 1 1 d . . .
H55B H 0.9538 0.2058 0.2151 0.059 Uiso 1 1 calc R . .
C56B C 0.9622(2) 0.26733(15) 0.19791(17) 0.0517(11) Uani 1 1 d . . .
H56B H 1.0062 0.2664 0.1976 0.062 Uiso 1 1 calc R . .
C57B C 0.92845(19) 0.30399(14) 0.18825(15) 0.0444(9) Uani 1 1 d . . .
H57B H 0.9484 0.3287 0.1811 0.053 Uiso 1 1 calc R . .
C58B C 0.8586(2) 0.37989(13) 0.18239(17) 0.0501(11) Uani 1 1 d . . .
H58D H 0.8963 0.3799 0.2096 0.075 Uiso 1 1 calc R . .
H58E H 0.8293 0.4023 0.1863 0.075 Uiso 1 1 calc R . .
H58F H 0.8724 0.3844 0.1530 0.075 Uiso 1 1 calc R . .
Fe1C Fe 0.72796(2) 0.567303(14) -0.003397(16) 0.02698(10) Uani 1 1 d . . .
P1C P 0.79475(4) 0.58299(3) 0.06057(3) 0.02924(17) Uani 1 1 d . . .
P2C P 0.78052(4) 0.57932(3) -0.05442(3) 0.02857(17) Uani 1 1 d . . .
N1C N 0.82990(16) 0.53675(9) 0.07985(10) 0.0378(7) Uani 1 1 d . . .
C2C C 0.80783(18) 0.50260(11) 0.05087(13) 0.0343(7) Uani 1 1 d . . .
N3C N 0.76134(14) 0.50969(9) 0.01148(10) 0.0305(6) Uani 1 1 d . . .
C4C C 0.7376(2) 0.47632(11) -0.01590(13) 0.0384(8) Uani 1 1 d . . .
H4CA H 0.7039 0.4807 -0.0437 0.046 Uiso 1 1 calc R . .
C5C C 0.7598(2) 0.43631(12) -0.00536(16) 0.0462(10) Uani 1 1 d . . .
H5CA H 0.7411 0.4136 -0.0250 0.055 Uiso 1 1 calc R . .
C6C C 0.8099(2) 0.42972(12) 0.03434(16) 0.0464(10) Uani 1 1 d . . .
H6CA H 0.8271 0.4025 0.0416 0.056 Uiso 1 1 calc R . .
C7C C 0.8344(2) 0.46230(12) 0.06272(15) 0.0419(9) Uani 1 1 d . . .
H7CA H 0.8687 0.4583 0.0901 0.050 Uiso 1 1 calc R . .
C8C C 0.8643(2) 0.53013(14) 0.12997(14) 0.0522(11) Uani 1 1 d . . .
H8C1 H 0.8372 0.5139 0.1460 0.078 Uiso 1 1 calc R . .
H8C2 H 0.8743 0.5572 0.1458 0.078 Uiso 1 1 calc R . .
H8C3 H 0.9043 0.5149 0.1314 0.078 Uiso 1 1 calc R . .
N11C N 0.74946(16) 0.59427(10) 0.09937(10) 0.0393(7) Uani 1 1 d . . .
C12C C 0.69025(18) 0.57450(11) 0.08763(12) 0.0352(8) Uani 1 1 d . . .
N13C N 0.67398(14) 0.55519(9) 0.04466(10) 0.0316(6) Uani 1 1 d . . .
C14C C 0.62248(19) 0.52994(12) 0.03561(14) 0.0398(8) Uani 1 1 d . . .
H14C H 0.6146 0.5132 0.0078 0.048 Uiso 1 1 calc R . .
C15C C 0.5804(2) 0.52700(14) 0.06449(16) 0.0488(10) Uani 1 1 d . . .
H15C H 0.5441 0.5091 0.0567 0.059 Uiso 1 1 calc R . .
C16C C 0.5936(2) 0.55133(14) 0.10540(15) 0.0491(11) Uani 1 1 d . . .
H16C H 0.5638 0.5523 0.1247 0.059 Uiso 1 1 calc R . .
C17C C 0.6488(2) 0.57376(13) 0.11788(14) 0.0437(9) Uani 1 1 d . . .
H17C H 0.6592 0.5888 0.1470 0.052 Uiso 1 1 calc R . .
C18C C 0.7699(3) 0.61721(15) 0.14399(14) 0.0549(11) Uani 1 1 d . . .
H18G H 0.7425 0.6417 0.1431 0.082 Uiso 1 1 calc R . .
H18H H 0.8146 0.6262 0.1484 0.082 Uiso 1 1 calc R . .
H18I H 0.7665 0.5991 0.1705 0.082 Uiso 1 1 calc R . .
N21C N 0.85857(15) 0.61553(9) 0.07460(11) 0.0355(6) Uani 1 1 d . . .
C22C C 0.84858(19) 0.65919(11) 0.06833(13) 0.0373(8) Uani 1 1 d . . .
N23C N 0.78792(16) 0.67082(10) 0.06119(12) 0.0403(7) Uani 1 1 d . . .
C24C C 0.7756(2) 0.71183(13) 0.05582(16) 0.0479(10) Uani 1 1 d . . .
H24C H 0.7323 0.7208 0.0508 0.057 Uiso 1 1 calc R . .
C25C C 0.8219(2) 0.74158(14) 0.0572(2) 0.0625(13) Uani 1 1 d . . .
H25C H 0.8110 0.7703 0.0541 0.075 Uiso 1 1 calc R . .
C26C C 0.8841(3) 0.72866(16) 0.0631(3) 0.0777(17) Uani 1 1 d U . .
H26C H 0.9170 0.7485 0.0633 0.093 Uiso 1 1 calc R . .
C27C C 0.8989(2) 0.68692(15) 0.0688(2) 0.0630(14) Uani 1 1 d . . .
H27A H 0.9417 0.6773 0.0728 0.076 Uiso 1 1 calc R . .
C28C C 0.9247(2) 0.60060(14) 0.08074(17) 0.0486(10) Uani 1 1 d . . .
H28G H 0.9451 0.6158 0.0591 0.073 Uiso 1 1 calc R . .
H28H H 0.9242 0.5707 0.0736 0.073 Uiso 1 1 calc R . .
H28I H 0.9490 0.6053 0.1137 0.073 Uiso 1 1 calc R . .
N31C N 0.75594(15) 0.62783(9) -0.07362(10) 0.0328(6) Uani 1 1 d . . .
C32C C 0.71183(17) 0.64686(11) -0.05239(12) 0.0318(7) Uani 1 1 d . . .
N33C N 0.69278(13) 0.62471(9) -0.01869(9) 0.0286(6) Uani 1 1 d . . .
C34C C 0.64960(18) 0.64236(12) 0.00157(13) 0.0359(7) Uani 1 1 d . . .
H34C H 0.6364 0.6272 0.0257 0.043 Uiso 1 1 calc R . .
C35C C 0.62332(19) 0.68111(12) -0.01063(14) 0.0412(8) Uani 1 1 d . . .
H35C H 0.5921 0.6921 0.0042 0.049 Uiso 1 1 calc R . .
C36C C 0.6432(2) 0.70363(12) -0.04476(14) 0.0420(9) Uani 1 1 d . . .
H36C H 0.6264 0.7307 -0.0534 0.050 Uiso 1 1 calc R . .
C37C C 0.6875(2) 0.68665(12) -0.06623(14) 0.0398(8) Uani 1 1 d . . .
H37C H 0.7014 0.7017 -0.0901 0.048 Uiso 1 1 calc R . .
C38C C 0.7655(2) 0.64553(14) -0.11847(15) 0.0525(11) Uani 1 1 d . . .
H38G H 0.7236 0.6509 -0.1404 0.079 Uiso 1 1 calc R . .
H38H H 0.7896 0.6257 -0.1330 0.079 Uiso 1 1 calc R . .
H38I H 0.7895 0.6717 -0.1117 0.079 Uiso 1 1 calc R . .
N41C N 0.74716(15) 0.54663(10) -0.10059(10) 0.0343(6) Uani 1 1 d . . .
C42C C 0.68187(18) 0.54317(11) -0.10572(12) 0.0324(7) Uani 1 1 d . . .
N43C N 0.66093(14) 0.55279(9) -0.06638(10) 0.0308(6) Uani 1 1 d . . .
C44C C 0.59700(18) 0.55759(11) -0.07183(14) 0.0369(8) Uani 1 1 d . . .
H44C H 0.5825 0.5665 -0.0451 0.044 Uiso 1 1 calc R . .
C45C C 0.5521(2) 0.55045(14) -0.11346(16) 0.0484(10) Uani 1 1 d . . .
H45C H 0.5077 0.5549 -0.1160 0.058 Uiso 1 1 calc R . .
C46C C 0.5739(2) 0.53647(14) -0.15202(15) 0.0500(10) Uani 1 1 d . . .
H46C H 0.5439 0.5294 -0.1809 0.060 Uiso 1 1 calc R . .
C47C C 0.6384(2) 0.53284(13) -0.14851(14) 0.0441(9) Uani 1 1 d . . .
H47C H 0.6534 0.5234 -0.1749 0.053 Uiso 1 1 calc R . .
C48C C 0.7738(2) 0.53553(15) -0.14065(13) 0.0478(10) Uani 1 1 d . . .
H48G H 0.7694 0.5054 -0.1463 0.072 Uiso 1 1 calc R . .
H48H H 0.8193 0.5432 -0.1333 0.072 Uiso 1 1 calc R . .
H48I H 0.7505 0.5505 -0.1692 0.072 Uiso 1 1 calc R . .
N51C N 0.85917(15) 0.58158(9) -0.05418(11) 0.0347(6) Uani 1 1 d . . .
C52C C 0.89481(17) 0.54487(12) -0.05298(12) 0.0349(7) Uani 1 1 d . . .
N53C N 0.86762(15) 0.51053(10) -0.04168(11) 0.0385(7) Uani 1 1 d . . .
C54C C 0.89785(19) 0.47477(13) -0.04322(15) 0.0436(9) Uani 1 1 d . . .
H54C H 0.8787 0.4500 -0.0351 0.052 Uiso 1 1 calc R . .
C55C C 0.9551(2) 0.47124(14) -0.05574(18) 0.0535(11) Uani 1 1 d . . .
H55C H 0.9746 0.4448 -0.0569 0.064 Uiso 1 1 calc R . .
C56C C 0.9832(2) 0.50716(15) -0.0665(2) 0.0639(14) Uani 1 1 d . . .
H56C H 1.0231 0.5060 -0.0750 0.077 Uiso 1 1 calc R . .
C57C C 0.9534(2) 0.54493(14) -0.06494(18) 0.0524(11) Uani 1 1 d . . .
H57C H 0.9723 0.5702 -0.0718 0.063 Uiso 1 1 calc R . .
C58C C 0.8943(2) 0.62114(14) -0.04753(18) 0.0516(11) Uani 1 1 d . . .
H58G H 0.9359 0.6173 -0.0246 0.077 Uiso 1 1 calc R . .
H58H H 0.8693 0.6422 -0.0355 0.077 Uiso 1 1 calc R . .
H58I H 0.9013 0.6304 -0.0780 0.077 Uiso 1 1 calc R . .
Fe1D Fe 0.76046(2) 0.315221(14) 0.754249(16) 0.02613(9) Uani 1 1 d . . .
P1D P 0.71979(4) 0.32374(3) 0.81247(3) 0.02839(17) Uani 1 1 d . . .
P2D P 0.68958(4) 0.33976(3) 0.69705(3) 0.03139(18) Uani 1 1 d . . .
N1D N 0.75299(15) 0.36905(9) 0.83673(10) 0.0351(6) Uani 1 1 d . . .
C2D C 0.79783(17) 0.38726(11) 0.81568(12) 0.0331(7) Uani 1 1 d . . .
N3D N 0.80474(14) 0.36931(9) 0.77500(10) 0.0309(6) Uani 1 1 d . . .
C4D C 0.84744(19) 0.38705(12) 0.75373(14) 0.0398(8) Uani 1 1 d . . .
H4DA H 0.8527 0.3749 0.7251 0.048 Uiso 1 1 calc R . .
C5D C 0.8833(2) 0.42125(14) 0.77070(17) 0.0498(10) Uani 1 1 d . . .
H5DA H 0.9124 0.4325 0.7542 0.060 Uiso 1 1 calc R . .
C6D C 0.8764(2) 0.43945(14) 0.81280(17) 0.0512(10) Uani 1 1 d . . .
H6DA H 0.9010 0.4632 0.8257 0.061 Uiso 1 1 calc R . .
C7D C 0.8332(2) 0.42221(13) 0.83537(15) 0.0440(9) Uani 1 1 d . . .
H7DA H 0.8276 0.4340 0.8641 0.053 Uiso 1 1 calc R . .
C8D C 0.7516(2) 0.38221(15) 0.88503(15) 0.0521(11) Uani 1 1 d . . .
H8D1 H 0.7947 0.3797 0.9062 0.078 Uiso 1 1 calc R . .
H8D2 H 0.7218 0.3644 0.8967 0.078 Uiso 1 1 calc R . .
H8D3 H 0.7373 0.4113 0.8843 0.078 Uiso 1 1 calc R . .
N11D N 0.75499(15) 0.28606(10) 0.85173(10) 0.0353(6) Uani 1 1 d . . .
C12D C 0.81836(18) 0.27946(11) 0.85025(12) 0.0338(7) Uani 1 1 d . . .
N13D N 0.83268(14) 0.29195(9) 0.80914(10) 0.0311(6) Uani 1 1 d . . .
C14D C 0.89571(17) 0.29429(11) 0.80938(14) 0.0365(8) Uani 1 1 d . . .
H14D H 0.9069 0.3051 0.7820 0.044 Uiso 1 1 calc R . .
C15D C 0.94443(19) 0.28167(13) 0.84743(15) 0.0448(9) Uani 1 1 d . . .
H15D H 0.9881 0.2843 0.8466 0.054 Uiso 1 1 calc R . .
C16D C 0.9281(2) 0.26512(13) 0.88677(15) 0.0472(10) Uani 1 1 d . . .
H16D H 0.9605 0.2546 0.9126 0.057 Uiso 1 1 calc R . .
C17D C 0.8653(2) 0.26400(12) 0.88841(13) 0.0424(9) Uani 1 1 d . . .
H17D H 0.8537 0.2527 0.9154 0.051 Uiso 1 1 calc R . .
C18D C 0.7351(2) 0.27271(15) 0.89461(14) 0.0482(10) Uani 1 1 d . . .
H18J H 0.7385 0.2423 0.8976 0.072 Uiso 1 1 calc R . .
H18K H 0.6906 0.2812 0.8919 0.072 Uiso 1 1 calc R . .
H18L H 0.7631 0.2857 0.9228 0.072 Uiso 1 1 calc R . .
N21D N 0.64511(14) 0.32838(9) 0.82021(11) 0.0342(6) Uani 1 1 d . . .
C22D C 0.60657(17) 0.29292(12) 0.82017(12) 0.0333(7) Uani 1 1 d . . .
N23D N 0.62407(16) 0.25894(10) 0.80049(12) 0.0389(7) Uani 1 1 d . . .
C24D C 0.5908(2) 0.22381(14) 0.80275(16) 0.0476(10) Uani 1 1 d . . .
H24D H 0.6040 0.1989 0.7901 0.057 Uiso 1 1 calc R . .
C25D C 0.5389(2) 0.22185(14) 0.82220(16) 0.0486(10) Uani 1 1 d . . .
H25D H 0.5158 0.1966 0.8222 0.058 Uiso 1 1 calc R . .
C26D C 0.52157(19) 0.25789(15) 0.84179(15) 0.0484(10) Uani 1 1 d . . .
H26D H 0.4860 0.2576 0.8558 0.058 Uiso 1 1 calc R . .
C27D C 0.55512(18) 0.29402(13) 0.84119(14) 0.0403(8) Uani 1 1 d . . .
H27B H 0.5437 0.3190 0.8547 0.048 Uiso 1 1 calc R . .
C28D C 0.6140(2) 0.36948(13) 0.81875(19) 0.0531(11) Uani 1 1 d . . .
H28J H 0.5702 0.3679 0.7986 0.080 Uiso 1 1 calc R . .
H28K H 0.6385 0.3902 0.8056 0.080 Uiso 1 1 calc R . .
H28L H 0.6128 0.3777 0.8510 0.080 Uiso 1 1 calc R . .
N31D N 0.64856(15) 0.29673(10) 0.67245(11) 0.0394(7) Uani 1 1 d . . .
C32D C 0.66708(18) 0.25904(12) 0.69517(13) 0.0356(7) Uani 1 1 d . . .
N33D N 0.71730(14) 0.26074(9) 0.73426(10) 0.0300(6) Uani 1 1 d . . .
C34D C 0.7357(2) 0.22416(12) 0.75665(14) 0.0390(8) Uani 1 1 d . . .
H34D H 0.7703 0.2245 0.7843 0.047 Uiso 1 1 calc R . .
C35D C 0.7073(2) 0.18653(12) 0.74195(16) 0.0477(10) Uani 1 1 d . . .
H35D H 0.7225 0.1617 0.7588 0.057 Uiso 1 1 calc R . .
C36D C 0.6567(2) 0.18552(13) 0.70239(16) 0.0482(10) Uani 1 1 d . . .
H36D H 0.6359 0.1599 0.6917 0.058 Uiso 1 1 calc R . .
C37D C 0.6363(2) 0.22174(13) 0.67854(15) 0.0452(9) Uani 1 1 d . . .
H37D H 0.6015 0.2215 0.6510 0.054 Uiso 1 1 calc R . .
C38D C 0.6079(3) 0.29640(16) 0.62327(16) 0.0626(13) Uani 1 1 d . . .
H38J H 0.6280 0.2789 0.6033 0.094 Uiso 1 1 calc R . .
H38K H 0.6033 0.3249 0.6107 0.094 Uiso 1 1 calc R . .
H38L H 0.5655 0.2852 0.6231 0.094 Uiso 1 1 calc R . .
N41D N 0.73039(16) 0.35432(10) 0.65641(10) 0.0371(7) Uani 1 1 d . . .
C42D C 0.78212(19) 0.32881(12) 0.65803(12) 0.0361(8) Uani 1 1 d . . .
N43D N 0.80243(14) 0.30559(9) 0.69870(10) 0.0320(6) Uani 1 1 d . . .
C44D C 0.84634(19) 0.27562(12) 0.69898(14) 0.0391(8) Uani 1 1 d . . .
H44D H 0.8572 0.2572 0.7254 0.047 Uiso 1 1 calc R . .
C45D C 0.8762(2) 0.27043(14) 0.66262(17) 0.0522(11) Uani 1 1 d . . .
H45D H 0.9075 0.2492 0.6641 0.063 Uiso 1 1 calc R . .
C46D C 0.8598(3) 0.29659(15) 0.62419(17) 0.0588(13) Uani 1 1 d . . .
H46D H 0.8820 0.2949 0.5998 0.071 Uiso 1 1 calc R . .
C47D C 0.8117(2) 0.32509(13) 0.62073(15) 0.0513(11) Uani 1 1 d . . .
H47D H 0.7987 0.3421 0.5932 0.062 Uiso 1 1 calc R . .
C48D C 0.7108(2) 0.38515(16) 0.61834(15) 0.0570(12) Uani 1 1 d . . .
H48J H 0.7442 0.4065 0.6216 0.086 Uiso 1 1 calc R . .
H48K H 0.6704 0.3982 0.6205 0.086 Uiso 1 1 calc R . .
H48L H 0.7047 0.3713 0.5874 0.086 Uiso 1 1 calc R . .
N51D N 0.62857(17) 0.37401(11) 0.69207(13) 0.0473(8) Uani 1 1 d . . .
C52D C 0.6439(3) 0.41568(14) 0.70303(15) 0.0545(12) Uani 1 1 d . . .
N53D N 0.7063(2) 0.42400(11) 0.71383(15) 0.0586(10) Uani 1 1 d . . .
C54D C 0.7249(3) 0.46302(16) 0.7228(2) 0.0807(19) Uani 1 1 d . . .
H54D H 0.7695 0.4692 0.7295 0.097 Uiso 1 1 calc R . .
C55D C 0.6823(5) 0.49550(19) 0.7228(3) 0.106(3) Uani 1 1 d U . .
H55D H 0.6970 0.5233 0.7295 0.127 Uiso 1 1 calc R . .
C56D C 0.6178(4) 0.4860(2) 0.7129(2) 0.103(3) Uani 1 1 d . . .
H56D H 0.5875 0.5075 0.7132 0.124 Uiso 1 1 calc R . .
C57D C 0.5967(3) 0.44592(18) 0.70257(19) 0.0765(18) Uani 1 1 d . . .
H57D H 0.5524 0.4390 0.6955 0.092 Uiso 1 1 calc R . .
C58D C 0.5625(2) 0.3612(2) 0.6880(2) 0.0750(16) Uani 1 1 d . . .
H58J H 0.5464 0.3748 0.7130 0.112 Uiso 1 1 calc R . .
H58K H 0.5608 0.3309 0.6916 0.112 Uiso 1 1 calc R . .
H58L H 0.5359 0.3694 0.6568 0.112 Uiso 1 1 calc R . .
Fe2 Fe 0.59657(3) 0.632280(16) 0.740325(19) 0.03418(11) Uani 1 1 d . . .
Cl21 Cl 0.68862(5) 0.59948(3) 0.75802(4) 0.0504(2) Uani 1 1 d . . .
Cl22 Cl 0.51947(5) 0.58860(3) 0.70864(4) 0.0510(2) Uani 1 1 d . . .
Cl23 Cl 0.60721(5) 0.68000(3) 0.68930(5) 0.0561(3) Uani 1 1 d . . .
Cl24 Cl 0.58023(7) 0.65958(5) 0.80531(5) 0.0800(4) Uani 1 1 d . . .
Fe3 Fe 0.43409(3) 0.613661(17) 0.03208(2) 0.03948(12) Uani 1 1 d . . .
Cl31 Cl 0.42003(6) 0.56129(4) 0.07719(5) 0.0603(3) Uani 1 1 d . . .
Cl32 Cl 0.34853(6) 0.65334(3) 0.02202(5) 0.0569(3) Uani 1 1 d . . .
Cl33 Cl 0.51768(6) 0.65058(4) 0.06664(4) 0.0584(3) Uani 1 1 d . . .
Cl34 Cl 0.44611(8) 0.59008(5) -0.03598(5) 0.0787(4) Uani 1 1 d . . .
Fe4 Fe 0.59539(2) 0.592867(16) 0.245798(18) 0.03424(11) Uani 1 1 d . . .
Cl41 Cl 0.59483(5) 0.61331(3) 0.31763(4) 0.0475(2) Uani 1 1 d . . .
Cl42 Cl 0.51763(5) 0.54789(3) 0.22079(4) 0.0538(3) Uani 1 1 d . . .
Cl43 Cl 0.68852(5) 0.56515(4) 0.24514(4) 0.0501(2) Uani 1 1 d . . .
Cl44 Cl 0.58187(6) 0.64646(3) 0.19841(4) 0.0546(3) Uani 1 1 d . . .
Fe5 Fe 0.43584(3) 0.623913(18) 0.51738(2) 0.03896(12) Uani 1 1 d . . .
Cl51 Cl 0.51823(6) 0.65884(4) 0.55864(4) 0.0579(3) Uani 1 1 d . . .
Cl52 Cl 0.45824(5) 0.59742(4) 0.45326(4) 0.0558(3) Uani 1 1 d . . .
Cl53 Cl 0.40988(7) 0.57446(4) 0.56080(5) 0.0676(3) Uani 1 1 d . . .
Cl54 Cl 0.35421(7) 0.66641(5) 0.49758(5) 0.0777(4) Uani 1 1 d . . .
Fe6 Fe 0.56635(3) 0.821510(18) 0.47680(2) 0.04087(13) Uani 1 1 d . . .
Cl61 Cl 0.56627(6) 0.86027(4) 0.53900(4) 0.0570(3) Uani 1 1 d . . .
Cl62 Cl 0.66223(6) 0.79627(5) 0.48442(5) 0.0740(4) Uani 1 1 d . . .
Cl63 Cl 0.54351(12) 0.85980(6) 0.41332(6) 0.1155(8) Uani 1 1 d U . .
Cl64 Cl 0.49672(8) 0.77150(6) 0.47168(7) 0.0980(6) Uani 1 1 d . . .
Fe7 Fe 1.08200(3) 0.68006(2) 0.51347(2) 0.05033(16) Uani 1 1 d . . .
Cl71 Cl 1.18334(5) 0.68570(4) 0.51279(4) 0.0534(3) Uani 1 1 d . . .
Cl72 Cl 1.07121(8) 0.62924(4) 0.56174(5) 0.0703(4) Uani 1 1 d . . .
Cl73 Cl 1.04839(6) 0.73733(4) 0.54135(5) 0.0658(3) Uani 1 1 d . . .
Cl74 Cl 1.02565(9) 0.66984(9) 0.44177(5) 0.1337(9) Uani 1 1 d U . .
Fe8 Fe 0.96533(13) 0.63178(9) 0.29241(9) 0.0504(5) Uani 0.831(5) 1 d PDU A 1
Cl81 Cl 1.05423(10) 0.60170(9) 0.33298(8) 0.0544(6) Uani 0.831(5) 1 d PDU A 1
Cl82 Cl 0.88257(11) 0.59624(6) 0.30187(15) 0.0849(9) Uani 0.831(5) 1 d PDU A 1
Cl83 Cl 0.96120(11) 0.69523(6) 0.31512(13) 0.1104(11) Uani 0.831(5) 1 d PDU A 1
Cl84 Cl 0.96112(12) 0.63069(14) 0.21600(7) 0.1317(13) Uani 0.831(5) 1 d PDU A 1
Fe8' Fe 0.9679(4) 0.6220(4) 0.2908(3) 0.0377(19) Uani 0.169(5) 1 d PDU A 2
Cl85 Cl 1.0576(6) 0.5952(6) 0.3320(6) 0.096(7) Uiso 0.169(5) 1 d PDU A 2
Cl86 Cl 0.8930(5) 0.6027(3) 0.3221(3) 0.057(2) Uiso 0.169(5) 1 d PDU A 2
Cl87 Cl 0.9744(6) 0.6877(3) 0.2849(5) 0.102(4) Uiso 0.169(5) 1 d PDU A 2
Cl88 Cl 0.9488(6) 0.5945(4) 0.2191(3) 0.104(4) Uiso 0.169(5) 1 d PDU A 2
Fe9 Fe 0.94672(6) 0.55870(4) 0.76223(4) 0.0346(2) Uani 0.742(3) 1 d PDU B 1
Cl91 Cl 0.95998(16) 0.61508(9) 0.72372(12) 0.0625(8) Uani 0.742(3) 1 d PDU B 1
Cl92 Cl 0.96246(9) 0.50394(5) 0.72271(8) 0.0695(5) Uani 0.742(3) 1 d PDU B 1
Cl93 Cl 0.84821(10) 0.55791(8) 0.76924(12) 0.0908(9) Uani 0.742(3) 1 d PDU B 1
Cl94 Cl 1.01800(11) 0.55621(7) 0.83025(7) 0.0869(7) Uani 0.742(3) 1 d PDU B 1
Fe9' Fe 0.93169(17) 0.56883(12) 0.77117(14) 0.0400(8) Uani 0.258(3) 1 d PDU B 2
Cl95 Cl 0.9354(3) 0.60249(19) 0.8363(2) 0.0788(17) Uiso 0.258(3) 1 d PDU B 2
Cl96 Cl 1.0052(3) 0.5206(2) 0.7855(3) 0.095(2) Uiso 0.258(3) 1 d PDU B 2
Cl97 Cl 0.8373(3) 0.5401(2) 0.7466(2) 0.0716(17) Uiso 0.258(3) 1 d PDU B 2
Cl98 Cl 0.9470(5) 0.6135(3) 0.7169(3) 0.0484(19) Uiso 0.258(3) 1 d PDU B 2

loop_
_atom_site_aniso_label
_atom_site_aniso_U_11
_atom_site_aniso_U_22
_atom_site_aniso_U_33
_atom_site_aniso_U_23
_atom_site_aniso_U_13
_atom_site_aniso_U_12
Fe1A 0.0245(2) 0.0233(2) 0.01890(19) 0.00063(15) 0.00552(16) -0.00429(16)
P1A 0.0201(3) 0.0245(4) 0.0231(3) 0.0020(3) 0.0053(3) -0.0021(3)
P2A 0.0395(5) 0.0313(4) 0.0215(4) 0.0025(3) 0.0005(3) -0.0113(4)
N1A 0.0249(13) 0.0289(13) 0.0248(12) 0.0071(10) 0.0096(10) 0.0015(10)
C2A 0.0263(15) 0.0256(14) 0.0226(13) -0.0028(11) 0.0057(11) -0.0034(12)
N3A 0.0245(12) 0.0275(13) 0.0219(12) -0.0007(10) 0.0053(10) -0.0025(10)
C4A 0.0362(18) 0.0343(17) 0.0364(17) -0.0005(14) 0.0191(15) -0.0014(14)
C5A 0.040(2) 0.0385(19) 0.044(2) -0.0022(16) 0.0187(16) 0.0074(16)
C6A 0.0369(18) 0.0289(16) 0.0377(18) 0.0004(14) 0.0095(15) 0.0062(14)
C7A 0.0333(17) 0.0275(15) 0.0262(15) 0.0029(12) 0.0079(12) 0.0016(13)
C8A 0.0378(18) 0.0373(18) 0.0308(16) 0.0105(14) 0.0166(14) 0.0050(15)
N11A 0.0246(13) 0.0327(14) 0.0255(12) -0.0039(10) 0.0099(10) -0.0012(11)
C12A 0.0269(15) 0.0265(15) 0.0223(13) 0.0008(11) 0.0058(11) -0.0030(12)
N13A 0.0217(12) 0.0263(12) 0.0190(11) -0.0005(9) 0.0046(9) -0.0033(10)
C14A 0.0258(15) 0.0395(18) 0.0281(15) 0.0047(13) 0.0075(12) -0.0044(14)
C15A 0.0298(17) 0.051(2) 0.0325(17) 0.0096(15) 0.0025(14) -0.0125(16)
C16A 0.050(2) 0.045(2) 0.0270(16) -0.0005(15) 0.0016(15) -0.0202(18)
C17A 0.045(2) 0.0328(17) 0.0273(16) -0.0050(13) 0.0070(14) -0.0091(15)
C18A 0.0389(19) 0.043(2) 0.0336(17) -0.0056(15) 0.0176(15) -0.0002(16)
N21A 0.0215(13) 0.0340(15) 0.0401(15) 0.0059(12) 0.0083(11) -0.0017(11)
C22A 0.0203(16) 0.041(2) 0.060(2) 0.0133(18) 0.0050(15) 0.0018(14)
N23A 0.0318(16) 0.0412(18) 0.070(2) 0.0182(17) 0.0107(16) 0.0034(14)
C24A 0.037(2) 0.042(2) 0.137(5) 0.029(3) 0.020(3) 0.0086(19)
C25A 0.047(3) 0.055(3) 0.185(6) 0.021(4) 0.043(4) 0.019(2)
C26A 0.038(2) 0.063(3) 0.181(6) 0.014(4) 0.051(3) 0.007(2)
C27A 0.030(2) 0.047(3) 0.134(5) 0.021(3) 0.032(3) 0.0061(19)
C28A 0.0293(18) 0.041(2) 0.052(2) -0.0002(17) 0.0082(16) -0.0074(15)
N31A 0.069(2) 0.0372(17) 0.0328(16) 0.0124(13) -0.0173(15) -0.0192(16)
C32A 0.043(2) 0.0316(18) 0.0375(18) 0.0115(14) 0.0021(15) -0.0112(15)
N33A 0.0254(13) 0.0295(13) 0.0287(13) 0.0060(11) 0.0042(10) -0.0018(11)
C34A 0.0421(19) 0.0282(16) 0.0338(17) 0.0017(13) 0.0128(15) -0.0051(14)
C35A 0.058(3) 0.0296(18) 0.051(2) 0.0067(16) 0.017(2) -0.0019(17)
C36A 0.052(2) 0.033(2) 0.066(3) 0.0228(19) 0.017(2) 0.0047(18)
C37A 0.046(2) 0.045(2) 0.052(2) 0.0237(19) -0.0042(19) -0.0066(18)
C38A 0.137(5) 0.058(3) 0.037(2) 0.013(2) -0.031(3) -0.029(3)
N41A 0.070(2) 0.0428(18) 0.0260(14) -0.0123(13) 0.0205(15) -0.0268(17)
C42A 0.053(2) 0.0362(18) 0.0264(16) -0.0023(13) 0.0165(15) -0.0099(16)
N43A 0.0375(15) 0.0304(14) 0.0221(12) 0.0001(10) 0.0112(11) -0.0070(12)
C44A 0.0384(18) 0.0336(17) 0.0288(16) 0.0008(13) 0.0113(14) -0.0107(14)
C45A 0.051(2) 0.053(2) 0.044(2) -0.0010(18) 0.0248(19) -0.018(2)
C46A 0.065(3) 0.064(3) 0.041(2) -0.0034(19) 0.034(2) -0.013(2)
C47A 0.072(3) 0.051(2) 0.0347(19) -0.0063(17) 0.029(2) -0.012(2)
C48A 0.118(5) 0.072(3) 0.035(2) -0.026(2) 0.034(3) -0.049(3)
N51A 0.0379(17) 0.0359(16) 0.0380(16) 0.0035(13) -0.0042(13) -0.0106(13)
C52A 0.0376(18) 0.0295(16) 0.0259(15) -0.0052(12) 0.0036(13) -0.0082(14)
N53A 0.0347(15) 0.0305(14) 0.0306(14) -0.0065(11) 0.0053(12) -0.0051(12)
C54A 0.0400(19) 0.0323(17) 0.0283(16) -0.0081(13) 0.0045(14) -0.0011(15)
C55A 0.053(2) 0.0325(18) 0.0289(16) -0.0038(13) 0.0131(15) -0.0023(16)
C56A 0.045(2) 0.0377(19) 0.044(2) -0.0044(16) 0.0168(17) -0.0155(17)
C57A 0.0345(19) 0.0391(19) 0.042(2) -0.0050(16) 0.0054(15) -0.0106(16)
C58A 0.043(2) 0.043(2) 0.085(3) 0.013(2) -0.020(2) -0.0056(19)
Fe1B 0.0280(2) 0.0270(2) 0.01842(19) 0.00128(16) 0.00905(16) 0.00238(17)
P1B 0.0289(4) 0.0262(4) 0.0212(3) 0.0007(3) 0.0077(3) 0.0028(3)
P2B 0.0333(4) 0.0359(4) 0.0221(4) 0.0040(3) 0.0133(3) 0.0067(4)
N1B 0.0393(16) 0.0289(14) 0.0242(13) 0.0038(10) 0.0045(11) 0.0061(12)
C2B 0.0434(19) 0.0263(15) 0.0274(15) 0.0032(12) 0.0151(14) 0.0031(14)
N3B 0.0372(15) 0.0268(13) 0.0229(12) -0.0009(10) 0.0145(11) 0.0009(11)
C4B 0.048(2) 0.0328(18) 0.0350(18) -0.0061(14) 0.0186(16) -0.0055(16)
C5B 0.066(3) 0.0272(17) 0.042(2) -0.0055(15) 0.0272(19) -0.0059(17)
C6B 0.078(3) 0.0247(17) 0.044(2) 0.0055(15) 0.032(2) 0.0064(18)
C7B 0.064(3) 0.0332(18) 0.0338(18) 0.0087(15) 0.0178(18) 0.0107(18)
C8B 0.069(3) 0.048(2) 0.0276(18) 0.0068(16) -0.0009(18) 0.011(2)
N11B 0.0369(15) 0.0351(15) 0.0203(12) -0.0038(10) 0.0101(11) 0.0026(12)
C12B 0.0362(18) 0.0346(17) 0.0228(14) 0.0058(12) 0.0111(13) 0.0068(14)
N13B 0.0319(14) 0.0310(14) 0.0216(12) 0.0024(10) 0.0096(10) 0.0026(11)
C14B 0.0367(19) 0.0388(19) 0.0369(18) 0.0080(15) 0.0135(15) 0.0006(15)
C15B 0.039(2) 0.061(3) 0.048(2) 0.016(2) 0.0196(18) -0.0052(19)
C16B 0.046(2) 0.068(3) 0.043(2) 0.014(2) 0.0275(19) 0.003(2)
C17B 0.050(2) 0.051(2) 0.0311(18) 0.0053(16) 0.0239(16) 0.0093(18)
C18B 0.050(2) 0.050(2) 0.0287(17) -0.0105(16) 0.0111(16) 0.0050(18)
N21B 0.0281(14) 0.0341(15) 0.0406(16) -0.0033(12) 0.0090(12) 0.0007(12)
C22B 0.041(2) 0.0331(18) 0.0421(19) -0.0100(15) 0.0203(16) -0.0062(15)
N23B 0.0411(17) 0.0320(15) 0.0415(17) -0.0049(13) 0.0096(14) 0.0004(13)
C24B 0.069(3) 0.0322(19) 0.044(2) -0.0075(16) 0.023(2) 0.0028(19)
C25B 0.085(4) 0.031(2) 0.080(3) -0.005(2) 0.053(3) 0.001(2)
C26B 0.070(3) 0.048(3) 0.128(5) -0.023(3) 0.062(4) -0.021(3)
C27B 0.038(2) 0.048(3) 0.108(4) -0.020(3) 0.028(3) -0.010(2)
C28B 0.0317(19) 0.048(2) 0.049(2) -0.0014(18) 0.0074(16) 0.0053(17)
N31B 0.0431(17) 0.0449(17) 0.0317(15) 0.0146(13) 0.0215(13) 0.0134(14)
C32B 0.0358(18) 0.0353(17) 0.0281(15) 0.0078(13) 0.0125(13) 0.0069(14)
N33B 0.0279(13) 0.0328(14) 0.0216(12) 0.0037(10) 0.0081(10) 0.0040(11)
C34B 0.0331(17) 0.0374(18) 0.0275(15) 0.0045(13) 0.0110(13) 0.0070(14)
C35B 0.039(2) 0.041(2) 0.0394(19) 0.0043(15) 0.0164(16) 0.0114(16)
C36B 0.048(2) 0.0349(19) 0.042(2) 0.0106(16) 0.0112(17) 0.0097(17)
C37B 0.051(2) 0.043(2) 0.0366(19) 0.0153(16) 0.0197(17) 0.0089(18)
C38B 0.078(3) 0.068(3) 0.045(2) 0.028(2) 0.042(2) 0.030(3)
N41B 0.0425(17) 0.0546(19) 0.0201(13) -0.0029(12) 0.0097(12) 0.0134(15)
C42B 0.047(2) 0.046(2) 0.0233(15) -0.0008(14) 0.0074(14) 0.0074(17)
N43B 0.0341(15) 0.0353(15) 0.0225(12) -0.0029(11) 0.0062(11) 0.0046(12)
C44B 0.0380(19) 0.051(2) 0.0271(16) -0.0006(15) 0.0046(14) -0.0007(17)
C45B 0.041(2) 0.082(3) 0.036(2) -0.006(2) -0.0020(17) -0.003(2)
C46B 0.056(3) 0.092(4) 0.032(2) -0.014(2) -0.0031(19) -0.004(3)
C47B 0.056(3) 0.070(3) 0.0277(18) -0.0132(18) 0.0059(17) 0.005(2)
C48B 0.063(3) 0.084(3) 0.0260(18) -0.0046(19) 0.0206(18) 0.027(2)
N51B 0.0378(16) 0.0382(16) 0.0362(15) 0.0059(12) 0.0197(13) 0.0065(13)
C52B 0.0390(19) 0.0433(19) 0.0242(15) 0.0035(13) 0.0144(14) 0.0074(16)
N53B 0.0381(17) 0.0460(18) 0.0346(15) 0.0025(13) 0.0147(13) 0.0048(14)
C54B 0.048(2) 0.040(2) 0.041(2) 0.0033(16) 0.0134(17) 0.0040(17)
C55B 0.051(2) 0.049(2) 0.050(2) 0.0050(19) 0.0155(19) 0.014(2)
C56B 0.037(2) 0.062(3) 0.057(3) 0.005(2) 0.0138(19) 0.014(2)
C57B 0.040(2) 0.050(2) 0.051(2) 0.0049(18) 0.0238(18) 0.0058(18)
C58B 0.050(2) 0.044(2) 0.067(3) 0.012(2) 0.036(2) 0.0048(19)
Fe1C 0.0328(2) 0.0264(2) 0.0247(2) -0.00156(17) 0.01260(18) 0.00155(18)
P1C 0.0368(5) 0.0281(4) 0.0250(4) -0.0015(3) 0.0118(3) 0.0033(3)
P2C 0.0339(4) 0.0301(4) 0.0241(4) 0.0000(3) 0.0117(3) 0.0026(3)
N1C 0.0512(19) 0.0316(15) 0.0300(14) 0.0036(12) 0.0091(13) 0.0096(14)
C2C 0.0420(19) 0.0348(18) 0.0325(17) -0.0003(14) 0.0211(15) -0.0042(15)
N3C 0.0384(15) 0.0264(13) 0.0331(14) 0.0019(11) 0.0210(12) 0.0032(12)
C4C 0.054(2) 0.0318(17) 0.0367(18) -0.0037(14) 0.0247(17) -0.0031(16)
C5C 0.071(3) 0.0295(18) 0.051(2) -0.0050(16) 0.038(2) -0.0068(18)
C6C 0.065(3) 0.0320(19) 0.056(2) 0.0098(17) 0.039(2) 0.0091(18)
C7C 0.051(2) 0.0334(18) 0.049(2) 0.0110(16) 0.0261(18) 0.0055(17)
C8C 0.066(3) 0.049(2) 0.036(2) 0.0073(17) 0.0016(19) 0.009(2)
N11C 0.0515(19) 0.0440(18) 0.0275(14) -0.0084(12) 0.0194(13) 0.0004(15)
C12C 0.044(2) 0.0351(18) 0.0309(17) 0.0073(14) 0.0176(15) 0.0106(15)
N13C 0.0379(16) 0.0294(14) 0.0320(14) 0.0012(11) 0.0170(12) 0.0038(12)
C14C 0.045(2) 0.0351(19) 0.044(2) 0.0069(15) 0.0186(17) 0.0041(16)
C15C 0.044(2) 0.049(2) 0.059(3) 0.020(2) 0.023(2) 0.0071(19)
C16C 0.056(3) 0.054(2) 0.050(2) 0.0237(19) 0.037(2) 0.019(2)
C17C 0.054(2) 0.049(2) 0.0356(19) 0.0112(16) 0.0262(18) 0.0144(19)
C18C 0.075(3) 0.062(3) 0.033(2) -0.0137(19) 0.023(2) -0.002(2)
N21C 0.0359(16) 0.0326(15) 0.0366(15) -0.0052(12) 0.0063(12) 0.0030(13)
C22C 0.046(2) 0.0312(17) 0.0315(17) -0.0036(14) 0.0040(15) -0.0018(16)
N23C 0.0403(17) 0.0331(16) 0.0453(18) -0.0028(13) 0.0065(14) 0.0011(13)
C24C 0.047(2) 0.037(2) 0.055(2) -0.0039(18) 0.0041(19) 0.0044(18)
C25C 0.055(3) 0.032(2) 0.091(4) 0.000(2) 0.002(3) 0.000(2)
C26C 0.053(3) 0.043(3) 0.130(5) 0.000(3) 0.012(3) -0.010(2)
C27C 0.039(2) 0.043(2) 0.101(4) -0.007(2) 0.007(2) -0.0031(19)
C28C 0.040(2) 0.043(2) 0.062(3) -0.0023(19) 0.0124(19) 0.0079(18)
N31C 0.0429(17) 0.0311(14) 0.0285(14) 0.0063(11) 0.0164(12) 0.0077(12)
C32C 0.0357(18) 0.0322(17) 0.0281(15) -0.0004(13) 0.0092(13) 0.0007(14)
N33C 0.0311(14) 0.0301(14) 0.0245(12) -0.0022(10) 0.0070(11) 0.0018(11)
C34C 0.0391(19) 0.0358(18) 0.0348(17) 0.0024(14) 0.0132(15) 0.0053(15)
C35C 0.042(2) 0.041(2) 0.042(2) 0.0030(16) 0.0118(16) 0.0119(17)
C36C 0.045(2) 0.0330(19) 0.046(2) 0.0049(16) 0.0085(17) 0.0124(16)
C37C 0.049(2) 0.0347(18) 0.0364(19) 0.0052(15) 0.0120(16) 0.0061(16)
C38C 0.079(3) 0.048(2) 0.041(2) 0.0141(18) 0.033(2) 0.016(2)
N41C 0.0411(16) 0.0415(16) 0.0228(13) -0.0053(11) 0.0126(12) 0.0054(13)
C42C 0.0388(18) 0.0307(16) 0.0277(15) 0.0001(13) 0.0085(13) 0.0020(14)
N43C 0.0334(15) 0.0326(14) 0.0278(13) -0.0044(11) 0.0103(11) 0.0009(12)
C44C 0.0363(19) 0.0360(18) 0.0386(19) -0.0018(15) 0.0097(15) -0.0029(15)
C45C 0.038(2) 0.053(2) 0.049(2) -0.0016(19) 0.0028(18) -0.0044(19)
C46C 0.048(2) 0.053(2) 0.042(2) -0.0058(18) -0.0015(18) -0.012(2)
C47C 0.051(2) 0.050(2) 0.0311(18) -0.0073(16) 0.0077(16) -0.0012(19)
C48C 0.052(2) 0.068(3) 0.0246(16) -0.0075(17) 0.0135(16) 0.020(2)
N51C 0.0396(16) 0.0345(15) 0.0346(15) -0.0017(12) 0.0179(13) -0.0015(13)
C52C 0.0349(18) 0.0405(19) 0.0313(17) 0.0057(14) 0.0121(14) 0.0004(15)
N53C 0.0373(16) 0.0403(17) 0.0423(17) 0.0035(13) 0.0181(14) 0.0000(13)
C54C 0.041(2) 0.040(2) 0.056(2) 0.0094(18) 0.0250(18) 0.0049(17)
C55C 0.048(2) 0.042(2) 0.078(3) 0.009(2) 0.029(2) 0.0097(19)
C56C 0.045(2) 0.052(3) 0.107(4) 0.019(3) 0.043(3) 0.012(2)
C57C 0.047(2) 0.046(2) 0.074(3) 0.014(2) 0.034(2) 0.0041(19)
C58C 0.047(2) 0.043(2) 0.070(3) -0.005(2) 0.025(2) -0.0064(19)
Fe1D 0.0282(2) 0.0291(2) 0.0246(2) 0.00263(17) 0.01326(17) 0.00518(18)
P1D 0.0317(4) 0.0319(4) 0.0255(4) 0.0028(3) 0.0147(3) 0.0062(3)
P2D 0.0325(4) 0.0328(4) 0.0303(4) 0.0065(3) 0.0105(3) 0.0026(4)
N1D 0.0428(17) 0.0369(16) 0.0309(14) -0.0061(12) 0.0189(13) -0.0006(13)
C2D 0.0379(18) 0.0325(17) 0.0323(17) -0.0010(13) 0.0153(14) 0.0030(14)
N3D 0.0311(14) 0.0334(14) 0.0310(14) 0.0015(11) 0.0129(11) 0.0029(12)
C4D 0.042(2) 0.042(2) 0.041(2) -0.0035(16) 0.0216(17) -0.0029(17)
C5D 0.050(2) 0.048(2) 0.061(3) -0.007(2) 0.031(2) -0.0131(19)
C6D 0.052(3) 0.042(2) 0.062(3) -0.010(2) 0.019(2) -0.0082(19)
C7D 0.054(2) 0.039(2) 0.042(2) -0.0099(16) 0.0181(18) -0.0005(18)
C8D 0.072(3) 0.056(3) 0.038(2) -0.0138(18) 0.031(2) -0.008(2)
N11D 0.0397(16) 0.0426(17) 0.0268(14) 0.0072(12) 0.0145(12) 0.0077(13)
C12D 0.0385(19) 0.0335(17) 0.0299(16) 0.0008(13) 0.0095(14) 0.0074(15)
N13D 0.0304(14) 0.0327(14) 0.0317(14) 0.0014(11) 0.0106(11) 0.0050(12)
C14D 0.0342(18) 0.0356(18) 0.0423(19) -0.0045(15) 0.0145(15) 0.0058(15)
C15D 0.0312(19) 0.046(2) 0.054(2) -0.0157(18) 0.0040(17) 0.0107(16)
C16D 0.047(2) 0.046(2) 0.041(2) -0.0093(17) -0.0023(17) 0.0167(19)
C17D 0.052(2) 0.041(2) 0.0312(18) 0.0012(15) 0.0039(16) 0.0119(18)
C18D 0.054(2) 0.066(3) 0.0296(18) 0.0165(18) 0.0194(17) 0.003(2)
N21D 0.0357(16) 0.0324(15) 0.0400(16) 0.0035(12) 0.0200(13) 0.0095(12)
C22D 0.0302(17) 0.0430(19) 0.0293(16) 0.0048(14) 0.0126(13) 0.0067(15)
N23D 0.0419(17) 0.0391(17) 0.0418(17) -0.0024(13) 0.0219(14) 0.0008(14)
C24D 0.051(2) 0.043(2) 0.052(2) -0.0037(18) 0.021(2) -0.0043(19)
C25D 0.041(2) 0.052(2) 0.054(2) -0.001(2) 0.0147(19) -0.0093(19)
C26D 0.0329(19) 0.067(3) 0.050(2) 0.004(2) 0.0195(17) -0.0040(19)
C27D 0.0336(18) 0.054(2) 0.0388(19) -0.0001(17) 0.0186(15) 0.0062(17)
C28D 0.051(2) 0.040(2) 0.079(3) 0.006(2) 0.036(2) 0.0162(19)
N31D 0.0374(17) 0.0421(17) 0.0345(16) 0.0041(13) 0.0011(13) -0.0055(14)
C32D 0.0396(19) 0.0402(19) 0.0315(17) 0.0005(14) 0.0173(15) -0.0028(16)
N33D 0.0354(15) 0.0306(14) 0.0299(13) 0.0003(11) 0.0195(12) 0.0050(12)
C34D 0.048(2) 0.0342(18) 0.0407(19) 0.0055(15) 0.0224(17) 0.0097(16)
C35D 0.064(3) 0.0315(19) 0.059(3) 0.0038(17) 0.036(2) 0.0074(18)
C36D 0.061(3) 0.037(2) 0.055(3) -0.0102(18) 0.030(2) -0.0078(19)
C37D 0.049(2) 0.048(2) 0.043(2) -0.0086(17) 0.0210(18) -0.0088(19)
C38D 0.066(3) 0.062(3) 0.045(2) 0.007(2) -0.012(2) -0.014(2)
N41D 0.0448(18) 0.0392(16) 0.0295(14) 0.0097(12) 0.0136(13) -0.0031(14)
C42D 0.046(2) 0.0388(19) 0.0287(16) -0.0061(14) 0.0185(15) -0.0108(16)
N43D 0.0361(15) 0.0345(15) 0.0296(14) -0.0025(11) 0.0162(12) -0.0003(12)
C44D 0.041(2) 0.0368(19) 0.045(2) -0.0093(16) 0.0217(17) -0.0027(16)
C45D 0.057(3) 0.049(2) 0.063(3) -0.017(2) 0.041(2) -0.005(2)
C46D 0.084(3) 0.053(3) 0.058(3) -0.017(2) 0.053(3) -0.016(2)
C47D 0.082(3) 0.044(2) 0.041(2) -0.0063(17) 0.038(2) -0.014(2)
C48D 0.069(3) 0.067(3) 0.034(2) 0.020(2) 0.010(2) -0.005(2)
N51D 0.0434(19) 0.048(2) 0.050(2) 0.0132(16) 0.0108(16) 0.0144(16)
C52D 0.072(3) 0.049(2) 0.039(2) 0.0100(18) 0.008(2) 0.031(2)
N53D 0.075(3) 0.0332(18) 0.058(2) 0.0037(16) -0.001(2) 0.0135(18)
C54D 0.107(5) 0.044(3) 0.070(3) -0.004(2) -0.017(3) 0.019(3)
C55D 0.157(6) 0.047(3) 0.091(4) -0.013(3) -0.010(4) 0.033(4)
C56D 0.138(7) 0.074(4) 0.084(4) 0.000(3) 0.000(4) 0.068(5)
C57D 0.101(4) 0.070(4) 0.054(3) 0.006(2) 0.011(3) 0.052(3)
C58D 0.044(3) 0.092(4) 0.092(4) 0.016(3) 0.024(3) 0.021(3)
Fe2 0.0393(3) 0.0288(2) 0.0358(3) -0.00192(19) 0.0119(2) -0.0008(2)
Cl21 0.0474(6) 0.0367(5) 0.0652(7) 0.0062(4) 0.0103(5) 0.0082(4)
Cl22 0.0465(6) 0.0409(5) 0.0682(7) -0.0070(5) 0.0192(5) -0.0140(4)
Cl23 0.0449(6) 0.0465(6) 0.0724(7) 0.0255(5) 0.0061(5) -0.0070(5)
Cl24 0.0746(9) 0.1086(12) 0.0588(7) -0.0386(8) 0.0206(6) 0.0141(8)
Fe3 0.0471(3) 0.0335(3) 0.0410(3) 0.0018(2) 0.0168(2) 0.0076(2)
Cl31 0.0568(7) 0.0437(6) 0.0811(8) 0.0228(5) 0.0187(6) 0.0038(5)
Cl32 0.0608(7) 0.0371(5) 0.0800(8) 0.0153(5) 0.0311(6) 0.0182(5)
Cl33 0.0601(7) 0.0579(7) 0.0594(7) -0.0033(5) 0.0191(5) -0.0118(5)
Cl34 0.0854(10) 0.1001(11) 0.0519(7) -0.0228(7) 0.0191(6) 0.0243(8)
Fe4 0.0326(3) 0.0314(3) 0.0353(3) -0.0048(2) 0.0021(2) 0.0042(2)
Cl41 0.0472(5) 0.0541(6) 0.0394(5) -0.0137(4) 0.0075(4) -0.0030(5)
Cl42 0.0481(6) 0.0444(5) 0.0644(7) -0.0203(5) 0.0056(5) -0.0085(5)
Cl43 0.0446(5) 0.0600(6) 0.0466(5) 0.0121(5) 0.0127(4) 0.0211(5)
Cl44 0.0610(7) 0.0444(5) 0.0527(6) 0.0102(5) 0.0035(5) 0.0133(5)
Fe5 0.0410(3) 0.0381(3) 0.0397(3) -0.0067(2) 0.0135(2) -0.0010(2)
Cl51 0.0627(7) 0.0688(7) 0.0474(6) -0.0199(5) 0.0236(5) -0.0276(6)
Cl52 0.0503(6) 0.0666(7) 0.0506(6) -0.0224(5) 0.0130(5) 0.0091(5)
Cl53 0.0661(8) 0.0587(7) 0.0799(9) 0.0104(6) 0.0218(7) -0.0196(6)
Cl54 0.0777(9) 0.0772(9) 0.0764(9) -0.0157(7) 0.0156(7) 0.0387(7)
Fe6 0.0449(3) 0.0376(3) 0.0434(3) -0.0014(2) 0.0173(2) 0.0116(2)
Cl61 0.0657(7) 0.0497(6) 0.0601(7) -0.0158(5) 0.0243(6) 0.0078(5)
Cl62 0.0499(7) 0.1052(11) 0.0713(8) -0.0109(7) 0.0233(6) 0.0277(7)
Cl63 0.1860(19) 0.1114(13) 0.0697(9) 0.0405(9) 0.0705(11) 0.0869(14)
Cl64 0.0795(10) 0.0966(12) 0.1229(14) -0.0505(11) 0.0344(10) -0.0405(9)
Fe7 0.0476(3) 0.0697(4) 0.0351(3) -0.0005(3) 0.0129(2) -0.0278(3)
Cl71 0.0463(6) 0.0649(7) 0.0522(6) 0.0005(5) 0.0183(5) -0.0126(5)
Cl72 0.0966(10) 0.0478(6) 0.0788(9) -0.0015(6) 0.0452(8) -0.0264(6)
Cl73 0.0516(6) 0.0651(7) 0.0821(9) 0.0297(7) 0.0195(6) 0.0090(6)
Cl74 0.0994(12) 0.256(2) 0.0440(7) -0.0204(11) 0.0153(7) -0.1167(15)
Fe8 0.0429(8) 0.0517(9) 0.0575(8) 0.0062(5) 0.0142(6) -0.0081(6)
Cl81 0.0531(10) 0.0605(10) 0.0499(9) -0.0021(7) 0.0135(6) 0.0139(7)
Cl82 0.0587(11) 0.0394(8) 0.173(3) 0.0013(12) 0.0591(16) -0.0069(7)
Cl83 0.0716(12) 0.0499(9) 0.174(3) -0.0178(12) -0.0370(14) 0.0050(8)
Cl84 0.0833(14) 0.258(4) 0.0535(10) 0.0224(15) 0.0162(9) 0.0235(18)
Fe8' 0.020(2) 0.071(6) 0.020(2) 0.005(2) -0.0008(16) -0.002(3)
Fe9 0.0316(5) 0.0345(5) 0.0382(5) 0.0057(4) 0.0098(4) -0.0023(4)
Cl91 0.0529(16) 0.0503(11) 0.0866(18) 0.0349(11) 0.0218(14) -0.0009(10)
Cl92 0.0653(11) 0.0488(9) 0.0980(14) -0.0180(9) 0.0268(10) -0.0065(8)
Cl93 0.0595(11) 0.0881(16) 0.149(2) 0.0298(16) 0.0710(14) 0.0110(11)
Cl94 0.0982(16) 0.0936(15) 0.0508(10) 0.0188(9) -0.0154(9) -0.0232(12)
Fe9' 0.0341(16) 0.0469(19) 0.0420(16) 0.0051(12) 0.0155(11) 0.0026(12)

loop_
_atom_type_symbol
_atom_type_description
_atom_type_scat_dispersion_real
_atom_type_scat_dispersion_imag
_atom_type_scat_source
C C 0.0033 0.0016 'International Tables Vol C Tables 4.2.6.8 and 6.1.1.4'
H H 0.0000 0.0000 'International Tables Vol C Tables 4.2.6.8 and 6.1.1.4'
N N 0.0061 0.0033 'International Tables Vol C Tables 4.2.6.8 and 6.1.1.4'
P P 0.1023 0.0942 'International Tables Vol C Tables 4.2.6.8 and 6.1.1.4'
Cl Cl 0.1484 0.1585 'International Tables Vol C Tables 4.2.6.8 and 6.1.1.4'
Fe Fe 0.3463 0.8444 'International Tables Vol C Tables 4.2.6.8 and 6.1.1.4'

loop_
_geom_angle_atom_site_label_1
_geom_angle_atom_site_label_2
_geom_angle_atom_site_label_3
_geom_angle
N3A Fe1A N33A 177.32(11)
N3A Fe1A N13A 83.87(10)
N33A Fe1A N13A 93.65(11)
N3A Fe1A N43A 94.47(11)
N33A Fe1A N43A 84.98(11)
N13A Fe1A N43A 100.72(10)
N3A Fe1A P1A 84.48(8)
N33A Fe1A P1A 96.08(8)
N13A Fe1A P1A 79.38(7)
N43A Fe1A P1A 178.93(9)
N3A Fe1A P2A 97.77(8)
N33A Fe1A P2A 84.68(8)
N13A Fe1A P2A 177.84(8)
N43A Fe1A P2A 77.79(8)
P1A Fe1A P2A 102.13(4)
N21A P1A N1A 100.54(14)
N21A P1A N11A 105.01(14)
N1A P1A N11A 105.75(14)
N21A P1A Fe1A 135.40(11)
N1A P1A Fe1A 103.38(9)
N11A P1A Fe1A 103.91(9)
N31A P2A N41A 103.27(19)
N31A P2A N51A 100.03(17)
N41A P2A N51A 106.51(17)
N31A P2A Fe1A 102.34(12)
N41A P2A Fe1A 104.83(12)
N51A P2A Fe1A 135.72(12)
C2A N1A C8A 118.9(3)
C2A N1A P1A 116.7(2)
C8A N1A P1A 123.0(2)
N3A C2A N1A 116.4(3)
N3A C2A C7A 122.1(3)
N1A C2A C7A 121.5(3)
C4A N3A C2A 116.4(3)
C4A N3A Fe1A 124.4(2)
C2A N3A Fe1A 118.9(2)
N3A C4A C5A 124.4(3)
C4A C5A C6A 118.7(3)
C7A C6A C5A 118.5(3)
C6A C7A C2A 119.9(3)
C12A N11A C18A 118.8(3)
C12A N11A P1A 111.8(2)
C18A N11A P1A 127.3(2)
N13A C12A N11A 115.7(3)
N13A C12A C17A 121.4(3)
N11A C12A C17A 122.9(3)
C14A N13A C12A 117.6(3)
C14A N13A Fe1A 123.8(2)
C12A N13A Fe1A 118.6(2)
N13A C14A C15A 123.5(3)
C14A C15A C16A 117.9(3)
C17A C16A C15A 120.1(3)
C16A C17A C12A 118.6(3)
C22A N21A C28A 116.8(3)
C22A N21A P1A 121.4(2)
C28A N21A P1A 121.2(2)
N23A C22A C27A 123.3(4)
N23A C22A N21A 115.8(3)
C27A C22A N21A 120.7(4)
C22A N23A C24A 117.4(4)
N23A C24A C25A 124.0(5)
C26A C25A C24A 117.3(5)
C27A C26A C25A 120.8(5)
C26A C27A C22A 117.0(4)
C32A N31A C38A 118.6(3)
C32A N31A P2A 117.2(2)
C38A N31A P2A 122.9(3)
N33A C32A N31A 116.4(3)
N33A C32A C37A 122.5(4)
N31A C32A C37A 121.1(3)
C34A N33A C32A 116.0(3)
C34A N33A Fe1A 125.4(2)
C32A N33A Fe1A 118.6(2)
N33A C34A C35A 124.8(4)
C34A C35A C36A 118.4(4)
C37A C36A C35A 119.2(4)
C36A C37A C32A 119.1(4)
C42A N41A C48A 119.4(3)
C42A N41A P2A 111.2(2)
C48A N41A P2A 128.0(3)
N43A C42A N41A 115.5(3)
N43A C42A C47A 121.0(3)
N41A C42A C47A 123.4(3)
C44A N43A C42A 118.2(3)
C44A N43A Fe1A 123.1(2)
C42A N43A Fe1A 118.7(2)
N43A C44A C45A 122.7(3)
C44A C45A C46A 118.8(4)
C47A C46A C45A 119.7(4)
C46A C47A C42A 118.8(4)
C52A N51A C58A 117.2(3)
C52A N51A P2A 116.8(2)
C58A N51A P2A 123.2(3)
N53A C52A N51A 113.5(3)
N53A C52A C57A 122.7(3)
N51A C52A C57A 123.8(3)
C52A N53A C54A 117.9(3)
N53A C54A C55A 123.5(4)
C54A C55A C56A 117.8(4)
C57A C56A C55A 120.2(4)
C56A C57A C52A 117.8(4)
N3B Fe1B N33B 175.77(12)
N3B Fe1B N13B 84.54(11)
N33B Fe1B N13B 93.25(11)
N3B Fe1B N43B 93.41(11)
N33B Fe1B N43B 83.54(11)
N13B Fe1B N43B 102.59(11)
N3B Fe1B P2B 97.13(8)
N33B Fe1B P2B 85.15(8)
N13B Fe1B P2B 178.06(8)
N43B Fe1B P2B 78.33(8)
N3B Fe1B P1B 85.13(8)
N33B Fe1B P1B 97.99(8)
N13B Fe1B P1B 78.72(8)
N43B Fe1B P1B 177.94(9)
P2B Fe1B P1B 100.40(4)
N21B P1B N1B 100.35(15)
N21B P1B N11B 106.35(15)
N1B P1B N11B 104.43(14)
N21B P1B Fe1B 135.39(11)
N1B P1B Fe1B 102.17(11)
N11B P1B Fe1B 104.57(10)
N51B P2B N31B 101.06(15)
N51B P2B N41B 106.01(15)
N31B P2B N41B 103.62(16)
N51B P2B Fe1B 135.40(11)
N31B P2B Fe1B 102.52(10)
N41B P2B Fe1B 104.46(12)
C2B N1B C8B 119.1(3)
C2B N1B P1B 117.5(2)
C8B N1B P1B 121.9(3)
N3B C2B N1B 116.0(3)
N3B C2B C7B 121.8(3)
N1B C2B C7B 122.2(3)
C4B N3B C2B 117.1(3)
C4B N3B Fe1B 123.9(2)
C2B N3B Fe1B 118.9(2)
N3B C4B C5B 123.8(4)
C6B C5B C4B 118.3(4)
C7B C6B C5B 119.3(4)
C6B C7B C2B 119.6(4)
C12B N11B C18B 120.1(3)
C12B N11B P1B 110.9(2)
C18B N11B P1B 127.6(3)
N13B C12B N11B 115.9(3)
N13B C12B C17B 120.8(3)
N11B C12B C17B 123.2(3)
C14B N13B C12B 118.3(3)
C14B N13B Fe1B 123.3(2)
C12B N13B Fe1B 118.4(2)
N13B C14B C15B 123.1(4)
C14B C15B C16B 118.0(4)
C17B C16B C15B 120.7(4)
C16B C17B C12B 118.6(4)
C22B N21B C28B 116.7(3)
C22B N21B P1B 118.5(3)
C28B N21B P1B 121.2(3)
N23B C22B C27B 122.5(4)
N23B C22B N21B 114.3(3)
C27B C22B N21B 123.2(4)
C22B N23B C24B 117.5(4)
N23B C24B C25B 124.4(5)
C24B C25B C26B 116.9(4)
C27B C26B C25B 121.1(5)
C26B C27B C22B 117.4(5)
C32B N31B C38B 118.6(3)
C32B N31B P2B 117.1(2)
C38B N31B P2B 122.7(3)
N33B C32B N31B 116.2(3)
N33B C32B C37B 122.0(3)
N31B C32B C37B 121.8(3)
C32B N33B C34B 117.1(3)
C32B N33B Fe1B 118.5(2)
C34B N33B Fe1B 124.3(2)
N33B C34B C35B 123.6(3)
C34B C35B C36B 119.0(3)
C37B C36B C35B 118.8(3)
C36B C37B C32B 119.6(3)
C42B N41B C48B 119.9(3)
C42B N41B P2B 110.5(2)
C48B N41B P2B 126.6(3)
N43B C42B N41B 115.6(3)
N43B C42B C47B 121.3(4)
N41B C42B C47B 123.1(3)
C44B N43B C42B 117.6(3)
C44B N43B Fe1B 123.8(2)
C42B N43B Fe1B 118.4(2)
N43B C44B C45B 123.8(4)
C46B C45B C44B 117.9(4)
C45B C46B C47B 120.2(4)
C46B C47B C42B 118.7(4)
C52B N51B C58B 117.0(3)
C52B N51B P2B 119.5(3)
C58B N51B P2B 122.0(3)
N53B C52B C57B 123.4(4)
N53B C52B N51B 114.2(3)
C57B C52B N51B 122.3(3)
C52B N53B C54B 117.2(3)
N53B C54B C55B 123.9(4)
C54B C55B C56B 118.0(4)
C57B C56B C55B 119.6(4)
C56B C57B C52B 117.9(4)
N3C Fe1C N33C 178.93(13)
N3C Fe1C N13C 84.93(11)
N33C Fe1C N13C 94.49(11)
N3C Fe1C N43C 96.70(12)
N33C Fe1C N43C 82.50(11)
N13C Fe1C N43C 99.71(12)
N3C Fe1C P1C 84.28(9)
N33C Fe1C P1C 96.51(8)
N13C Fe1C P1C 79.86(9)
N43C Fe1C P1C 178.90(9)
N3C Fe1C P2C 95.43(8)
N33C Fe1C P2C 85.12(8)
N13C Fe1C P2C 178.12(9)
N43C Fe1C P2C 78.41(8)
P1C Fe1C P2C 102.01(4)
N21C P1C N1C 101.05(16)
N21C P1C N11C 105.85(16)
N1C P1C N11C 104.44(16)
N21C P1C Fe1C 133.98(12)
N1C P1C Fe1C 103.45(12)
N11C P1C Fe1C 104.90(12)
N51C P2C N31C 101.09(15)
N51C P2C N41C 104.69(15)
N31C P2C N41C 105.62(15)
N51C P2C Fe1C 135.61(11)
N31C P2C Fe1C 102.77(10)
N41C P2C Fe1C 104.13(11)
C2C N1C C8C 119.7(3)
C2C N1C P1C 115.6(3)
C8C N1C P1C 121.7(3)
N3C C2C N1C 116.9(3)
N3C C2C C7C 122.1(3)
N1C C2C C7C 120.9(4)
C2C N3C C4C 117.4(3)
C2C N3C Fe1C 119.7(2)
C4C N3C Fe1C 122.9(3)
N3C C4C C5C 123.1(4)
C4C C5C C6C 118.9(4)
C7C C6C C5C 119.5(4)
C6C C7C C2C 118.9(4)
C12C N11C C18C 120.3(3)
C12C N11C P1C 112.4(2)
C18C N11C P1C 126.8(3)
N13C C12C N11C 116.4(3)
N13C C12C C17C 120.7(4)
N11C C12C C17C 122.9(4)
C14C N13C C12C 117.8(3)
C14C N13C Fe1C 123.8(2)
C12C N13C Fe1C 118.4(2)
N13C C14C C15C 123.7(4)
C14C C15C C16C 117.1(4)
C17C C16C C15C 120.2(4)
C16C C17C C12C 119.5(4)
C22C N21C C28C 116.6(3)
C22C N21C P1C 119.3(3)
C28C N21C P1C 122.1(3)
N23C C22C C27C 123.6(4)
N23C C22C N21C 114.2(3)
C27C C22C N21C 122.2(4)
C22C N23C C24C 116.9(4)
N23C C24C C25C 123.9(4)
C26C C25C C24C 118.2(4)
C25C C26C C27C 119.9(5)
C26C C27C C22C 117.5(4)
C32C N31C C38C 118.6(3)
C32C N31C P2C 116.6(2)
C38C N31C P2C 122.8(2)
N33C C32C N31C 116.8(3)
N33C C32C C37C 121.9(3)
N31C C32C C37C 121.3(3)
C34C N33C C32C 117.6(3)
C34C N33C Fe1C 123.8(2)
C32C N33C Fe1C 118.6(2)
N33C C34C C35C 123.6(3)
C34C C35C C36C 118.6(4)
C37C C36C C35C 119.5(4)
C36C C37C C32C 118.9(3)
C42C N41C C48C 119.0(3)
C42C N41C P2C 110.6(2)
C48C N41C P2C 126.9(3)
N43C C42C N41C 115.5(3)
N43C C42C C47C 120.8(3)
N41C C42C C47C 123.6(3)
C44C N43C C42C 117.7(3)
C44C N43C Fe1C 122.6(2)
C42C N43C Fe1C 119.1(2)
N43C C44C C45C 124.0(4)
C44C C45C C46C 117.4(4)
C47C C46C C45C 120.3(4)
C46C C47C C42C 119.2(4)
C52C N51C C58C 117.6(3)
C52C N51C P2C 120.3(2)
C58C N51C P2C 121.4(3)
N53C C52C C57C 123.1(4)
N53C C52C N51C 115.6(3)
C57C C52C N51C 121.2(3)
C54C N53C C52C 117.4(3)
N53C C54C C55C 124.1(4)
C54C C55C C56C 117.8(4)
C55C C56C C57C 119.7(4)
C56C C57C C52C 117.8(4)
N33D Fe1D N3D 179.11(13)
N33D Fe1D N43D 84.47(11)
N3D Fe1D N43D 95.60(11)
N33D Fe1D N13D 96.55(12)
N3D Fe1D N13D 82.57(12)
N43D Fe1D N13D 99.08(12)
N33D Fe1D P1D 95.22(8)
N3D Fe1D P1D 84.68(8)
N43D Fe1D P1D 178.10(9)
N13D Fe1D P1D 79.08(8)
N33D Fe1D P2D 84.53(9)
N3D Fe1D P2D 96.35(9)
N43D Fe1D P2D 79.10(9)
N13D Fe1D P2D 177.80(9)
P1D Fe1D P2D 102.75(4)
N21D P1D N1D 100.74(15)
N21D P1D N11D 104.70(15)
N1D P1D N11D 105.02(16)
N21D P1D Fe1D 136.01(12)
N1D P1D Fe1D 103.22(10)
N11D P1D Fe1D 103.93(10)
N51D P2D N31D 100.45(18)
N51D P2D N41D 106.58(17)
N31D P2D N41D 103.60(16)
N51D P2D Fe1D 134.78(14)
N31D P2D Fe1D 103.09(11)
N41D P2D Fe1D 104.60(12)
C2D N1D C8D 118.6(3)
C2D N1D P1D 116.4(2)
C8D N1D P1D 122.4(3)
N3D C2D N1D 116.3(3)
N3D C2D C7D 122.1(3)
N1D C2D C7D 121.6(3)
C4D N3D C2D 116.9(3)
C4D N3D Fe1D 123.7(2)
C2D N3D Fe1D 119.0(2)
N3D C4D C5D 124.2(4)
C4D C5D C6D 118.7(4)
C7D C6D C5D 118.6(4)
C6D C7D C2D 119.4(4)
C12D N11D C18D 118.2(3)
C12D N11D P1D 111.3(2)
C18D N11D P1D 126.6(3)
N13D C12D N11D 114.7(3)
N13D C12D C17D 121.6(3)
N11D C12D C17D 123.6(3)
C14D N13D C12D 117.0(3)
C14D N13D Fe1D 122.9(2)
C12D N13D Fe1D 119.3(2)
N13D C14D C15D 123.2(4)
C14D C15D C16D 118.4(4)
C17D C16D C15D 119.7(4)
C16D C17D C12D 119.5(4)
C22D N21D C28D 117.4(3)
C22D N21D P1D 120.7(2)
C28D N21D P1D 121.1(3)
N23D C22D C27D 123.5(4)
N23D C22D N21D 115.7(3)
C27D C22D N21D 120.8(3)
C22D N23D C24D 117.1(3)
N23D C24D C25D 123.7(4)
C24D C25D C26D 117.5(4)
C27D C26D C25D 120.5(4)
C26D C27D C22D 117.6(4)
C32D N31D C38D 119.0(3)
C32D N31D P2D 116.8(3)
C38D N31D P2D 122.2(3)
N33D C32D N31D 115.9(3)
N33D C32D C37D 122.3(4)
N31D C32D C37D 121.8(4)
C34D N33D C32D 116.3(3)
C34D N33D Fe1D 124.1(3)
C32D N33D Fe1D 119.6(2)
N33D C34D C35D 124.1(4)
C34D C35D C36D 118.7(4)
C37D C36D C35D 119.4(4)
C36D C37D C32D 119.2(4)
C42D N41D C48D 120.5(3)
C42D N41D P2D 111.5(2)
C48D N41D P2D 127.4(3)
N43D C42D N41D 115.8(3)
N43D C42D C47D 120.9(4)
N41D C42D C47D 123.3(4)
C44D N43D C42D 117.8(3)
C44D N43D Fe1D 123.1(2)
C42D N43D Fe1D 119.0(2)
N43D C44D C45D 122.9(4)
C46D C45D C44D 118.4(4)
C47D C46D C45D 120.5(4)
C46D C47D C42D 119.0(4)
C52D N51D C58D 117.3(4)
C52D N51D P2D 118.0(3)
C58D N51D P2D 123.0(3)
N53D C52D N51D 114.5(4)
N53D C52D C57D 123.4(5)
N51D C52D C57D 122.1(5)
C54D N53D C52D 118.4(5)
N53D C54D C55D 123.0(7)
C56D C55D C54D 117.7(6)
C57D C56D C55D 120.9(6)
C56D C57D C52D 116.6(7)
Cl23 Fe2 Cl24 111.80(7)
Cl23 Fe2 Cl21 104.81(5)
Cl24 Fe2 Cl21 108.68(6)
Cl23 Fe2 Cl22 111.09(5)
Cl24 Fe2 Cl22 110.57(6)
Cl21 Fe2 Cl22 109.72(5)
Cl33 Fe3 Cl34 109.54(6)
Cl33 Fe3 Cl31 111.18(6)
Cl34 Fe3 Cl31 109.77(6)
Cl33 Fe3 Cl32 108.34(5)
Cl34 Fe3 Cl32 111.27(6)
Cl31 Fe3 Cl32 106.71(5)
Cl44 Fe4 Cl41 109.52(5)
Cl44 Fe4 Cl42 109.85(5)
Cl41 Fe4 Cl42 109.18(5)
Cl44 Fe4 Cl43 107.05(5)
Cl41 Fe4 Cl43 110.52(5)
Cl42 Fe4 Cl43 110.69(5)
Cl53 Fe5 Cl54 107.54(7)
Cl53 Fe5 Cl51 110.17(6)
Cl54 Fe5 Cl51 108.28(6)
Cl53 Fe5 Cl52 110.37(6)
Cl54 Fe5 Cl52 110.38(6)
Cl51 Fe5 Cl52 110.04(5)
Cl63 Fe6 Cl64 110.68(10)
Cl63 Fe6 Cl62 107.84(7)
Cl64 Fe6 Cl62 110.60(7)
Cl63 Fe6 Cl61 109.43(7)
Cl64 Fe6 Cl61 109.47(6)
Cl62 Fe6 Cl61 108.78(6)
Cl74 Fe7 Cl71 108.99(6)
Cl74 Fe7 Cl72 112.28(8)
Cl71 Fe7 Cl72 109.24(6)
Cl74 Fe7 Cl73 108.94(10)
Cl71 Fe7 Cl73 110.64(5)
Cl72 Fe7 Cl73 106.74(5)
Cl83 Fe8 Cl82 110.99(15)
Cl83 Fe8 Cl84 109.30(17)
Cl82 Fe8 Cl84 106.71(17)
Cl83 Fe8 Cl81 110.33(13)
Cl82 Fe8 Cl81 109.25(14)
Cl84 Fe8 Cl81 110.20(14)
Cl87 Fe8' Cl86 113.4(6)
Cl87 Fe8' Cl85 111.7(6)
Cl86 Fe8' Cl85 108.2(6)
Cl87 Fe8' Cl88 108.7(5)
Cl86 Fe8' Cl88 107.7(5)
Cl85 Fe8' Cl88 106.9(6)
Cl92 Fe9 Cl93 108.85(11)
Cl92 Fe9 Cl94 106.39(10)
Cl93 Fe9 Cl94 113.36(13)
Cl92 Fe9 Cl91 110.04(13)
Cl93 Fe9 Cl91 108.14(12)
Cl94 Fe9 Cl91 110.03(12)
Cl95 Fe9' Cl96 108.7(3)
Cl95 Fe9' Cl97 109.1(3)
Cl96 Fe9' Cl97 109.6(3)
Cl95 Fe9' Cl98 108.6(3)
Cl96 Fe9' Cl98 111.4(3)
Cl97 Fe9' Cl98 109.3(3)

loop_
_geom_bond_atom_site_label_1
_geom_bond_atom_site_label_2
_geom_bond_distance
Fe1A N3A 2.002(3)
Fe1A N33A 2.010(3)
Fe1A N13A 2.057(2)
Fe1A N43A 2.084(3)
Fe1A P1A 2.1043(9)
Fe1A P2A 2.1122(9)
P1A N21A 1.677(3)
P1A N1A 1.684(3)
P1A N11A 1.705(3)
P2A N31A 1.689(3)
P2A N41A 1.695(4)
P2A N51A 1.696(3)
N1A C2A 1.388(4)
N1A C8A 1.472(4)
C2A N3A 1.353(4)
C2A C7A 1.395(4)
N3A C4A 1.352(4)
C4A C5A 1.373(5)
C5A C6A 1.381(5)
C6A C7A 1.377(5)
N11A C12A 1.386(4)
N11A C18A 1.463(4)
C12A N13A 1.361(4)
C12A C17A 1.400(4)
N13A C14A 1.346(4)
C14A C15A 1.377(5)
C15A C16A 1.387(6)
C16A C17A 1.376(5)
N21A C22A 1.401(5)
N21A C28A 1.468(5)
C22A N23A 1.324(5)
C22A C27A 1.400(6)
N23A C24A 1.325(6)
C24A C25A 1.378(7)
C25A C26A 1.370(8)
C26A C27A 1.367(7)
N31A C32A 1.386(5)
N31A C38A 1.474(5)
C32A N33A 1.349(4)
C32A C37A 1.406(5)
N33A C34A 1.345(4)
C34A C35A 1.372(5)
C35A C36A 1.375(6)
C36A C37A 1.367(7)
N41A C42A 1.381(5)
N41A C48A 1.472(5)
C42A N43A 1.363(4)
C42A C47A 1.408(5)
N43A C44A 1.349(4)
C44A C45A 1.378(5)
C45A C46A 1.387(6)
C46A C47A 1.376(6)
N51A C52A 1.401(5)
N51A C58A 1.471(6)
C52A N53A 1.326(5)
C52A C57A 1.402(5)
N53A C54A 1.334(5)
C54A C55A 1.377(5)
C55A C56A 1.379(6)
C56A C57A 1.367(6)
Fe1B N3B 1.994(3)
Fe1B N33B 1.999(3)
Fe1B N13B 2.066(3)
Fe1B N43B 2.077(3)
Fe1B P2B 2.0972(9)
Fe1B P1B 2.1005(9)
P1B N21B 1.689(3)
P1B N1B 1.694(3)
P1B N11B 1.697(3)
P2B N51B 1.690(3)
P2B N31B 1.693(3)
P2B N41B 1.701(3)
N1B C2B 1.380(4)
N1B C8B 1.471(4)
C2B N3B 1.352(4)
C2B C7B 1.393(5)
N3B C4B 1.344(4)
C4B C5B 1.384(5)
C5B C6B 1.371(6)
C6B C7B 1.370(6)
N11B C12B 1.385(5)
N11B C18B 1.473(4)
C12B N13B 1.363(4)
C12B C17B 1.406(4)
N13B C14B 1.346(5)
C14B C15B 1.373(5)
C15B C16B 1.382(7)
C16B C17B 1.367(6)
N21B C22B 1.403(5)
N21B C28B 1.480(5)
C22B N23B 1.330(5)
C22B C27B 1.395(6)
N23B C24B 1.339(5)
C24B C25B 1.357(7)
C25B C26B 1.378(8)
C26B C27B 1.366(7)
N31B C32B 1.389(4)
N31B C38B 1.472(4)
C32B N33B 1.350(4)
C32B C37B 1.395(5)
N33B C34B 1.352(4)
C34B C35B 1.368(5)
C35B C36B 1.382(5)
C36B C37B 1.370(5)
N41B C42B 1.380(5)
N41B C48B 1.466(4)
C42B N43B 1.367(4)
C42B C47B 1.395(5)
N43B C44B 1.339(5)
C44B C45B 1.377(5)
C45B C46B 1.377(6)
C46B C47B 1.378(7)
N51B C52B 1.406(5)
N51B C58B 1.469(5)
C52B N53B 1.333(5)
C52B C57B 1.385(5)
N53B C54B 1.341(5)
C54B C55B 1.359(6)
C55B C56B 1.395(7)
C56B C57B 1.373(6)
Fe1C N3C 1.990(3)
Fe1C N33C 1.998(3)
Fe1C N13C 2.061(3)
Fe1C N43C 2.080(3)
Fe1C P1C 2.1066(10)
Fe1C P2C 2.1096(9)
P1C N21C 1.691(3)
P1C N1C 1.695(3)
P1C N11C 1.701(3)
P2C N51C 1.691(3)
P2C N31C 1.692(3)
P2C N41C 1.712(3)
N1C C2C 1.391(5)
N1C C8C 1.474(5)
C2C N3C 1.338(5)
C2C C7C 1.420(5)
N3C C4C 1.355(5)
C4C C5C 1.377(5)
C5C C6C 1.384(7)
C6C C7C 1.353(6)
N11C C12C 1.387(5)
N11C C18C 1.459(5)
C12C N13C 1.358(5)
C12C C17C 1.398(5)
N13C C14C 1.344(5)
C14C C15C 1.380(5)
C15C C16C 1.390(7)
C16C C17C 1.359(7)
N21C C22C 1.421(5)
N21C C28C 1.469(5)
C22C N23C 1.322(5)
C22C C27C 1.399(6)
N23C C24C 1.343(5)
C24C C25C 1.371(6)
C25C C26C 1.371(7)
C26C C27C 1.376(7)
N31C C32C 1.393(4)
N31C C38C 1.480(4)
C32C N33C 1.352(4)
C32C C37C 1.399(5)
N33C C34C 1.341(4)
C34C C35C 1.375(5)
C35C C36C 1.377(6)
C36C C37C 1.374(5)
N41C C42C 1.379(5)
N41C C48C 1.462(4)
C42C N43C 1.363(4)
C42C C47C 1.396(5)
N43C C44C 1.353(5)
C44C C45C 1.366(5)
C45C C46C 1.391(6)
C46C C47C 1.371(6)
N51C C52C 1.401(5)
N51C C58C 1.465(5)
C52C N53C 1.326(5)
C52C C57C 1.387(5)
N53C C54C 1.324(5)
C54C C55C 1.371(5)
C55C C56C 1.372(6)
C56C C57C 1.376(6)
Fe1D N33D 1.995(3)
Fe1D N3D 1.998(3)
Fe1D N43D 2.057(3)
Fe1D N13D 2.068(3)
Fe1D P1D 2.1044(9)
Fe1D P2D 2.1073(10)
P1D N21D 1.682(3)
P1D N1D 1.693(3)
P1D N11D 1.704(3)
P2D N51D 1.690(3)
P2D N31D 1.697(3)
P2D N41D 1.701(3)
N1D C2D 1.391(4)
N1D C8D 1.471(5)
C2D N3D 1.354(4)
C2D C7D 1.395(5)
N3D C4D 1.352(4)
C4D C5D 1.361(6)
C5D C6D 1.395(6)
C6D C7D 1.379(6)
N11D C12D 1.390(5)
N11D C18D 1.476(4)
C12D N13D 1.364(4)
C12D C17D 1.392(5)
N13D C14D 1.356(4)
C14D C15D 1.381(6)
C15D C16D 1.381(6)
C16D C17D 1.364(6)
N21D C22D 1.407(5)
N21D C28D 1.473(5)
C22D N23D 1.328(5)
C22D C27D 1.390(5)
N23D C24D 1.345(5)
C24D C25D 1.371(6)
C25D C26D 1.379(6)
C26D C27D 1.367(6)
N31D C32D 1.387(5)
N31D C38D 1.477(5)
C32D N33D 1.359(5)
C32D C37D 1.394(5)
N33D C34D 1.352(4)
C34D C35D 1.371(6)
C35D C36D 1.373(7)
C36D C37D 1.368(6)
N41D C42D 1.372(5)
N41D C48D 1.464(5)
C42D N43D 1.372(5)
C42D C47D 1.391(5)
N43D C44D 1.346(5)
C44D C45D 1.375(5)
C45D C46D 1.370(7)
C46D C47D 1.364(7)
N51D C52D 1.394(6)
N51D C58D 1.455(6)
C52D N53D 1.328(7)
C52D C57D 1.401(6)
N53D C54D 1.319(7)
C54D C55D 1.388(9)
C55D C56D 1.378(11)
C56D C57D 1.371(10)
Fe2 Cl23 2.1807(11)
Fe2 Cl24 2.1854(13)
Fe2 Cl21 2.1868(12)
Fe2 Cl22 2.1908(11)
Fe3 Cl33 2.1777(13)
Fe3 Cl34 2.1895(13)
Fe3 Cl31 2.1961(12)
Fe3 Cl32 2.1961(12)
Fe4 Cl44 2.1751(12)
Fe4 Cl41 2.1883(11)
Fe4 Cl42 2.1908(11)
Fe4 Cl43 2.1955(11)
Fe5 Cl53 2.1824(13)
Fe5 Cl54 2.1832(14)
Fe5 Cl51 2.1848(12)
Fe5 Cl52 2.2050(11)
Fe6 Cl63 2.1665(16)
Fe6 Cl64 2.1739(16)
Fe6 Cl62 2.1745(13)
Fe6 Cl61 2.1919(12)
Fe7 Cl74 2.1571(15)
Fe7 Cl71 2.1915(12)
Fe7 Cl72 2.1985(14)
Fe7 Cl73 2.1999(16)
Fe8 Cl83 2.147(3)
Fe8 Cl82 2.187(3)
Fe8 Cl84 2.197(3)
Fe8 Cl81 2.203(3)
Fe8' Cl87 2.119(11)
Fe8' Cl86 2.127(11)
Fe8' Cl85 2.179(11)
Fe8' Cl88 2.204(10)
Fe9 Cl92 2.170(2)
Fe9 Cl93 2.178(2)
Fe9 Cl94 2.179(2)
Fe9 Cl91 2.181(2)
Fe9' Cl95 2.160(6)
Fe9' Cl96 2.175(7)
Fe9' Cl97 2.180(6)
Fe9' Cl98 2.212(8)
